data_4124459
loop_
_publ_author_name
'Inomata, Koya'
'Watanabe, Takahito'
'Miyazaki, Yoshikazu'
'Tobita, Hiromi'

_publ_section_title
;
 Insertion of a Cationic Metallogermylene into E-H Bonds (E = H, B, Si).
;
_journal_issue 37
_journal_name_full 'Journal of the American Chemical Society'
_journal_page_first 11935
_journal_page_last 11937
_journal_paper_doi 10.1021/jacs.5b08169
_journal_volume 137
_journal_year 2015
_chemical_formula_moiety '(C44 H63 Ge N2 O3 Si W), (C32 H12 B F24)'
_chemical_formula_sum 'C76 H75 B F24 Ge N2 O3 Si W'
_chemical_formula_weight 1815.72
_chemical_name_systematic
; 
 ? 
;
_space_group_IT_number 2
_symmetry_cell_setting triclinic
_symmetry_space_group_name_Hall '-P 1'
_symmetry_space_group_name_H-M 'P -1'
_atom_sites_solution_hydrogens geom
_atom_sites_solution_primary heavy
_atom_sites_solution_secondary difmap
_audit_creation_method SHELXL-97
_cell_angle_alpha 64.8116(10)
_cell_angle_beta 77.7275(7)
_cell_angle_gamma 76.6013(7)
_cell_formula_units_Z 4
_cell_length_a 16.2451(5)
_cell_length_b 22.0047(9)
_cell_length_c 25.4722(10)
_cell_measurement_reflns_used 105182
_cell_measurement_temperature 140(2)
_cell_measurement_theta_max 27.48
_cell_measurement_theta_min 1.3
_cell_volume 7948.0(5)
_computing_cell_refinement PROCESS-AUTO
_computing_data_collection PROCESS-AUTO
_computing_data_reduction 'teXsan Ver.1.11'
_computing_molecular_graphics 'Yadokari-XG 2009'
_computing_publication_material 'Yadokari-XG 2009'
_computing_structure_refinement 'SHELXL-97 (Sheldrick, 1997)'
_computing_structure_solution 'SHELXS-97 (Sheldrick, 1990)'
_diffrn_ambient_temperature 140(2)
_diffrn_detector_area_resol_mean 10.00
_diffrn_measured_fraction_theta_full 0.977
_diffrn_measured_fraction_theta_max 0.977
_diffrn_measurement_device_type 'Rigaku RAXIS-RAPID Imaging Plate'
_diffrn_measurement_method \w
_diffrn_radiation_monochromator graphite
_diffrn_radiation_source 'rotating-anode X-ray tube'
_diffrn_radiation_type MoK\a
_diffrn_radiation_wavelength 0.71073
_diffrn_reflns_av_R_equivalents 0.0758
_diffrn_reflns_av_sigmaI/netI 0.0692
_diffrn_reflns_limit_h_max 21
_diffrn_reflns_limit_h_min -21
_diffrn_reflns_limit_k_max 28
_diffrn_reflns_limit_k_min -28
_diffrn_reflns_limit_l_max 32
_diffrn_reflns_limit_l_min -33
_diffrn_reflns_number 95645
_diffrn_reflns_theta_full 27.48
_diffrn_reflns_theta_max 27.48
_diffrn_reflns_theta_min 1.04
_exptl_absorpt_coefficient_mu 1.942
_exptl_absorpt_correction_T_max 0.6529
_exptl_absorpt_correction_T_min 0.5934
_exptl_absorpt_correction_type numerical
_exptl_absorpt_process_details 'NUMABS (Higashi, 1999)'
_exptl_crystal_colour block
_exptl_crystal_density_diffrn 1.517
_exptl_crystal_density_method 'not measured'
_exptl_crystal_description yellow
_exptl_crystal_F_000 3640
_exptl_crystal_size_max 0.30
_exptl_crystal_size_mid 0.30
_exptl_crystal_size_min 0.24
_refine_diff_density_max 3.445
_refine_diff_density_min -1.729
_refine_diff_density_rms 0.176
_refine_ls_extinction_method none
_refine_ls_goodness_of_fit_ref 1.117
_refine_ls_hydrogen_treatment mixed
_refine_ls_matrix_type full
_refine_ls_number_parameters 2080
_refine_ls_number_reflns 35617
_refine_ls_number_restraints 0
_refine_ls_restrained_S_all 1.117
_refine_ls_R_factor_all 0.1049
_refine_ls_R_factor_gt 0.0732
_refine_ls_shift/su_max 0.001
_refine_ls_shift/su_mean 0.000
_refine_ls_structure_factor_coef Fsqd
_refine_ls_weighting_details 'calc w=1/[\s^2^(Fo^2^)+(0.0675P)^2^+32.4775P] where P=(Fo^2^+2Fc^2^)/3'
_refine_ls_weighting_scheme calc
_refine_ls_wR_factor_gt 0.1629
_refine_ls_wR_factor_ref 0.1798
_reflns_number_gt 26494
_reflns_number_total 35617
_reflns_threshold_expression >2sigma(I)
_cod_data_source_file ja5b08169_si_001.cif
_cod_data_source_block complex4
_cod_depositor_comments 'Adding full bibliography for 4124458--4124459.cif.'
_cod_original_sg_symbol_H-M P-1
_cod_database_code 4124459

loop_
_symmetry_equiv_pos_as_xyz
'x, y, z'
'-x, -y, -z'

loop_
_atom_site_label
_atom_site_type_symbol
_atom_site_fract_x
_atom_site_fract_y
_atom_site_fract_z
_atom_site_U_iso_or_equiv
_atom_site_adp_type
_atom_site_occupancy
_atom_site_symmetry_multiplicity
_atom_site_calc_flag
_atom_site_refinement_flags
_atom_site_disorder_assembly
_atom_site_disorder_group
W1 W 0.507133(15) 0.097464(14) 0.186297(12) 0.03381(8) Uani 1 1 d . . .
Ge1 Ge 0.66614(4) 0.04957(3) 0.14851(3) 0.02577(13) Uani 1 1 d . . .
H1 H 0.667(4) 0.068(3) 0.092(3) 0.034(17) Uiso 1 1 d . . .
Si1 Si 0.71403(12) -0.07249(9) 0.18189(8) 0.0346(4) Uani 1 1 d . . .
C1 C 0.5475(4) 0.0129(4) 0.2523(3) 0.0395(15) Uani 1 1 d . . .
O1 O 0.5682(3) -0.0362(3) 0.2905(2) 0.0490(13) Uani 1 1 d . . .
C2 C 0.4654(4) 0.1254(4) 0.2527(3) 0.0442(17) Uani 1 1 d . . .
O2 O 0.4409(4) 0.1434(3) 0.2903(3) 0.0622(16) Uani 1 1 d . . .
C3 C 0.5765(4) 0.1673(3) 0.1715(3) 0.0343(14) Uani 1 1 d . . .
O3 O 0.6158(3) 0.2073(2) 0.1666(2) 0.0439(12) Uani 1 1 d . . .
C4 C 0.7584(4) 0.1025(3) 0.1399(3) 0.0259(12) Uani 1 1 d . . .
N1 N 0.8079(3) 0.0941(3) 0.1805(2) 0.0291(11) Uani 1 1 d . . .
C5 C 0.8585(4) 0.1453(3) 0.1580(3) 0.0374(15) Uani 1 1 d . . .
H2 H 0.8976 0.1511 0.1778 0.045 Uiso 1 1 calc R . .
C6 C 0.8414(4) 0.1843(3) 0.1037(3) 0.0380(15) Uani 1 1 d . . .
H3 H 0.8668 0.2229 0.0774 0.046 Uiso 1 1 calc R . .
N2 N 0.7801(3) 0.1587(2) 0.0923(2) 0.0283(11) Uani 1 1 d . . .
C7 C 0.8265(4) 0.0362(3) 0.2340(3) 0.0314(13) Uani 1 1 d . . .
C8 C 0.7789(4) 0.0330(4) 0.2874(3) 0.0370(15) Uani 1 1 d . . .
C9 C 0.8067(5) -0.0196(4) 0.3371(3) 0.0452(17) Uani 1 1 d . . .
H4 H 0.7747 -0.0244 0.3741 0.054 Uiso 1 1 calc R . .
C10 C 0.8804(5) -0.0658(4) 0.3345(3) 0.0457(17) Uani 1 1 d . . .
H5 H 0.8987 -0.1010 0.3695 0.055 Uiso 1 1 calc R . .
C11 C 0.9265(5) -0.0608(4) 0.2817(3) 0.0443(17) Uani 1 1 d . . .
H6 H 0.9769 -0.0925 0.2804 0.053 Uiso 1 1 calc R . .
C12 C 0.9011(4) -0.0107(3) 0.2303(3) 0.0354(14) Uani 1 1 d . . .
C13 C 0.7022(4) 0.0859(4) 0.2910(3) 0.0465(18) Uani 1 1 d . . .
H7 H 0.6718 0.0991 0.2565 0.056 Uiso 1 1 calc R . .
C14 C 0.6384(6) 0.0609(6) 0.3459(4) 0.069(3) Uani 1 1 d . . .
H8 H 0.6202 0.0201 0.3487 0.103 Uiso 1 1 calc R . .
H9 H 0.5887 0.0966 0.3439 0.103 Uiso 1 1 calc R . .
H10 H 0.6654 0.0500 0.3805 0.103 Uiso 1 1 calc R . .
C15 C 0.7309(6) 0.1511(5) 0.2863(5) 0.069(3) Uani 1 1 d . . .
H11 H 0.7653 0.1391 0.3177 0.103 Uiso 1 1 calc R . .
H12 H 0.6804 0.1842 0.2901 0.103 Uiso 1 1 calc R . .
H13 H 0.7650 0.1710 0.2483 0.103 Uiso 1 1 calc R . .
C16 C 0.9533(4) -0.0071(4) 0.1720(3) 0.0402(16) Uani 1 1 d . . .
H14 H 0.9174 0.0228 0.1401 0.048 Uiso 1 1 calc R . .
C17 C 0.9784(5) -0.0778(4) 0.1693(4) 0.0513(19) Uani 1 1 d . . .
H15 H 0.9969 -0.0725 0.1286 0.077 Uiso 1 1 calc R . .
H16 H 0.9290 -0.1018 0.1849 0.077 Uiso 1 1 calc R . .
H17 H 1.0251 -0.1041 0.1927 0.077 Uiso 1 1 calc R . .
C18 C 1.0339(5) 0.0229(5) 0.1601(4) 0.064(2) Uani 1 1 d . . .
H18 H 1.0185 0.0704 0.1559 0.097 Uiso 1 1 calc R . .
H19 H 1.0678 0.0209 0.1240 0.097 Uiso 1 1 calc R . .
H20 H 1.0674 -0.0032 0.1928 0.097 Uiso 1 1 calc R . .
C19 C 0.7503(4) 0.1878(3) 0.0356(3) 0.0285(12) Uani 1 1 d . . .
C20 C 0.7720(4) 0.1506(3) 0.0007(3) 0.0351(14) Uani 1 1 d . . .
C21 C 0.7387(5) 0.1785(4) -0.0516(3) 0.0434(17) Uani 1 1 d . . .
H21 H 0.7501 0.1530 -0.0752 0.052 Uiso 1 1 calc R . .
C22 C 0.6896(5) 0.2419(4) -0.0708(3) 0.0479(18) Uani 1 1 d . . .
H22 H 0.6659 0.2592 -0.1064 0.058 Uiso 1 1 calc R . .
C23 C 0.6753(4) 0.2801(4) -0.0377(3) 0.0437(17) Uani 1 1 d . . .
H23 H 0.6441 0.3248 -0.0520 0.052 Uiso 1 1 calc R . .
C24 C 0.7054(4) 0.2547(3) 0.0165(3) 0.0325(13) Uani 1 1 d . . .
C25 C 0.8361(4) 0.0845(3) 0.0166(3) 0.0376(15) Uani 1 1 d . . .
H24 H 0.8226 0.0569 0.0593 0.045 Uiso 1 1 calc R . .
C26 C 0.8317(6) 0.0420(4) -0.0165(3) 0.053(2) Uani 1 1 d . . .
H25 H 0.7725 0.0356 -0.0122 0.079 Uiso 1 1 calc R . .
H26 H 0.8676 -0.0025 -0.0006 0.079 Uiso 1 1 calc R . .
H27 H 0.8519 0.0654 -0.0581 0.079 Uiso 1 1 calc R . .
C27 C 0.9271(5) 0.1001(4) 0.0060(4) 0.051(2) Uani 1 1 d . . .
H28 H 0.9466 0.1184 -0.0361 0.077 Uiso 1 1 calc R . .
H29 H 0.9654 0.0582 0.0256 0.077 Uiso 1 1 calc R . .
H30 H 0.9272 0.1337 0.0217 0.077 Uiso 1 1 calc R . .
C28 C 0.6949(4) 0.3020(3) 0.0474(3) 0.0382(15) Uani 1 1 d . . .
H31 H 0.7104 0.2744 0.0879 0.046 Uiso 1 1 calc R . .
C29 C 0.6041(5) 0.3405(4) 0.0521(4) 0.0490(18) Uani 1 1 d . . .
H32 H 0.5897 0.3709 0.0128 0.074 Uiso 1 1 calc R . .
H33 H 0.6004 0.3673 0.0752 0.074 Uiso 1 1 calc R . .
H34 H 0.5639 0.3079 0.0712 0.074 Uiso 1 1 calc R . .
C30 C 0.7577(5) 0.3535(4) 0.0141(4) 0.053(2) Uani 1 1 d . . .
H35 H 0.8156 0.3289 0.0099 0.079 Uiso 1 1 calc R . .
H36 H 0.7562 0.3812 0.0360 0.079 Uiso 1 1 calc R . .
H37 H 0.7410 0.3831 -0.0247 0.079 Uiso 1 1 calc R . .
C31 C 0.6187(5) -0.1096(4) 0.1876(4) 0.053(2) Uani 1 1 d . . .
H38 H 0.6316 -0.1593 0.2063 0.080 Uiso 1 1 calc R . .
H39 H 0.6039 -0.0960 0.1484 0.080 Uiso 1 1 calc R . .
H40 H 0.5706 -0.0929 0.2111 0.080 Uiso 1 1 calc R . .
C32 C 0.7528(5) -0.1165(4) 0.2545(3) 0.0431(16) Uani 1 1 d . . .
H41 H 0.7075 -0.1093 0.2845 0.065 Uiso 1 1 calc R . .
H42 H 0.8028 -0.0982 0.2539 0.065 Uiso 1 1 calc R . .
H43 H 0.7687 -0.1654 0.2636 0.065 Uiso 1 1 calc R . .
C33 C 0.7925(5) -0.0880(3) 0.1215(3) 0.0421(16) Uani 1 1 d . . .
H44 H 0.7651 -0.0672 0.0853 0.050 Uiso 1 1 calc R . .
H45 H 0.8418 -0.0649 0.1143 0.050 Uiso 1 1 calc R . .
C34 C 0.8254(7) -0.1632(4) 0.1339(4) 0.067(3) Uani 1 1 d . . .
H46 H 0.8548 -0.1840 0.1688 0.100 Uiso 1 1 calc R . .
H47 H 0.8653 -0.1673 0.1004 0.100 Uiso 1 1 calc R . .
H48 H 0.7773 -0.1866 0.1406 0.100 Uiso 1 1 calc R . .
C35 C 0.4536(4) 0.1457(4) 0.0967(3) 0.0425(16) Uani 1 1 d . . .
C36 C 0.3921(4) 0.1657(4) 0.1373(3) 0.0500(19) Uani 1 1 d . . .
C37 C 0.3638(4) 0.1056(5) 0.1809(3) 0.061(3) Uani 1 1 d . . .
C38 C 0.4038(5) 0.0503(4) 0.1673(4) 0.056(2) Uani 1 1 d . . .
C39 C 0.4600(5) 0.0742(4) 0.1152(4) 0.0501(19) Uani 1 1 d . . .
C40 C 0.4937(6) 0.1919(5) 0.0386(3) 0.062(2) Uani 1 1 d . . .
H49 H 0.4584 0.2019 0.0082 0.093 Uiso 1 1 calc R . .
H50 H 0.5509 0.1695 0.0289 0.093 Uiso 1 1 calc R . .
H51 H 0.4980 0.2344 0.0408 0.093 Uiso 1 1 calc R . .
C41 C 0.3586(6) 0.2385(5) 0.1301(5) 0.076(3) Uani 1 1 d . . .
H52 H 0.3117 0.2569 0.1063 0.113 Uiso 1 1 calc R . .
H53 H 0.4046 0.2658 0.1108 0.113 Uiso 1 1 calc R . .
H54 H 0.3380 0.2400 0.1687 0.113 Uiso 1 1 calc R . .
C42 C 0.2905(5) 0.1043(8) 0.2305(4) 0.108(5) Uani 1 1 d . . .
H55 H 0.2365 0.1072 0.2176 0.162 Uiso 1 1 calc R . .
H56 H 0.2875 0.1430 0.2407 0.162 Uiso 1 1 calc R . .
H57 H 0.3007 0.0618 0.2648 0.162 Uiso 1 1 calc R . .
C43 C 0.3828(7) -0.0216(6) 0.2008(6) 0.099(4) Uani 1 1 d . . .
H58 H 0.3236 -0.0216 0.1978 0.149 Uiso 1 1 calc R . .
H59 H 0.3900 -0.0373 0.2420 0.149 Uiso 1 1 calc R . .
H60 H 0.4213 -0.0522 0.1840 0.149 Uiso 1 1 calc R . .
C44 C 0.5038(6) 0.0346(6) 0.0787(5) 0.077(3) Uani 1 1 d . . .
H61 H 0.4937 -0.0126 0.0993 0.115 Uiso 1 1 calc R . .
H62 H 0.5652 0.0356 0.0717 0.115 Uiso 1 1 calc R . .
H63 H 0.4810 0.0550 0.0411 0.115 Uiso 1 1 calc R . .
W2 W 0.188366(18) 0.375317(17) 0.311473(13) 0.04559(9) Uani 1 1 d . . .
Ge2 Ge 0.28936(5) 0.42270(4) 0.35188(3) 0.03817(17) Uani 1 1 d . . .
H64 H 0.263(4) 0.395(4) 0.414(3) 0.05(2) Uiso 1 1 d . . .
Si2 Si 0.27780(15) 0.54505(10) 0.32115(9) 0.0501(5) Uani 1 1 d . . .
C45 C 0.2181(5) 0.4615(5) 0.2479(3) 0.0484(19) Uani 1 1 d . . .
O4 O 0.2315(4) 0.5114(3) 0.2095(3) 0.0612(15) Uani 1 1 d . . .
C46 C 0.2105(5) 0.3492(5) 0.2436(4) 0.056(2) Uani 1 1 d . . .
O5 O 0.2231(4) 0.3324(4) 0.2060(3) 0.0693(17) Uani 1 1 d . . .
C47 C 0.2892(5) 0.3118(4) 0.3228(3) 0.0460(17) Uiso 1 1 d . . .
O6 O 0.3546(4) 0.2694(3) 0.3264(2) 0.0533(13) Uani 1 1 d . . .
C48 C 0.4108(5) 0.3730(3) 0.3597(3) 0.0369(15) Uani 1 1 d . . .
N3 N 0.4377(4) 0.3162(3) 0.4063(3) 0.0418(14) Uani 1 1 d . . .
C49 C 0.5237(5) 0.2925(4) 0.3947(4) 0.055(2) Uani 1 1 d . . .
H65 H 0.5566 0.2537 0.4203 0.066 Uiso 1 1 calc R . .
C50 C 0.5521(5) 0.3345(4) 0.3407(4) 0.053(2) Uani 1 1 d . . .
H66 H 0.6084 0.3307 0.3208 0.063 Uiso 1 1 calc R . .
N4 N 0.4833(3) 0.3845(3) 0.3195(2) 0.0364(12) Uani 1 1 d . . .
C51 C 0.3900(6) 0.2830(4) 0.4632(3) 0.054(2) Uani 1 1 d . . .
C52 C 0.3651(8) 0.3177(5) 0.4994(4) 0.084(4) Uani 1 1 d . . .
C53 C 0.3211(10) 0.2856(6) 0.5538(4) 0.115(6) Uani 1 1 d . . .
H67 H 0.3030 0.3082 0.5798 0.138 Uiso 1 1 calc R . .
C54 C 0.3030(8) 0.2209(7) 0.5709(4) 0.106(5) Uani 1 1 d . . .
H68 H 0.2702 0.2005 0.6076 0.127 Uiso 1 1 calc R . .
C55 C 0.3319(6) 0.1860(5) 0.5353(4) 0.068(3) Uani 1 1 d . . .
H69 H 0.3207 0.1410 0.5482 0.082 Uiso 1 1 calc R . .
C56 C 0.3776(5) 0.2159(4) 0.4804(3) 0.0494(18) Uani 1 1 d . . .
C57 C 0.3952(14) 0.3858(5) 0.4848(5) 0.139(8) Uani 1 1 d . . .
H70 H 0.3895 0.4146 0.4426 0.166 Uiso 1 1 calc R . .
C58 C 0.3423(19) 0.4252(7) 0.5194(5) 0.252(16) Uani 1 1 d . . .
H71 H 0.3647 0.4674 0.5080 0.378 Uiso 1 1 calc R . .
H72 H 0.3447 0.3979 0.5612 0.378 Uiso 1 1 calc R . .
H73 H 0.2830 0.4363 0.5114 0.378 Uiso 1 1 calc R . .
C59 C 0.4921(15) 0.3732(7) 0.4916(7) 0.181(11) Uani 1 1 d . . .
H74 H 0.5252 0.3474 0.4687 0.272 Uiso 1 1 calc R . .
H75 H 0.4998 0.3473 0.5330 0.272 Uiso 1 1 calc R . .
H76 H 0.5119 0.4170 0.4775 0.272 Uiso 1 1 calc R . .
C60 C 0.4150(5) 0.1730(4) 0.4451(3) 0.0499(19) Uani 1 1 d . . .
H77 H 0.4386 0.2032 0.4052 0.060 Uiso 1 1 calc R . .
C61 C 0.3483(7) 0.1383(5) 0.4386(5) 0.077(3) Uani 1 1 d . . .
H78 H 0.3292 0.1046 0.4770 0.115 Uiso 1 1 calc R . .
H79 H 0.3736 0.1156 0.4119 0.115 Uiso 1 1 calc R . .
H80 H 0.2994 0.1725 0.4229 0.115 Uiso 1 1 calc R . .
C62 C 0.4886(7) 0.1197(4) 0.4746(4) 0.075(3) Uani 1 1 d . . .
H81 H 0.5314 0.1425 0.4776 0.112 Uiso 1 1 calc R . .
H82 H 0.5148 0.0928 0.4512 0.112 Uiso 1 1 calc R . .
H83 H 0.4666 0.0895 0.5138 0.112 Uiso 1 1 calc R . .
C63 C 0.4981(4) 0.4446(3) 0.2667(3) 0.0381(15) Uani 1 1 d . . .
C64 C 0.4805(4) 0.4492(3) 0.2139(3) 0.0377(15) Uani 1 1 d . . .
C65 C 0.5033(5) 0.5060(4) 0.1644(3) 0.0483(18) Uani 1 1 d . . .
H84 H 0.4894 0.5133 0.1276 0.058 Uiso 1 1 calc R . .
C66 C 0.5452(5) 0.5511(4) 0.1679(4) 0.057(2) Uani 1 1 d . . .
H85 H 0.5614 0.5883 0.1333 0.068 Uiso 1 1 calc R . .
C67 C 0.5641(5) 0.5435(4) 0.2205(4) 0.0517(19) Uani 1 1 d . . .
H86 H 0.5943 0.5749 0.2218 0.062 Uiso 1 1 calc R . .
C68 C 0.5398(5) 0.4908(4) 0.2716(4) 0.0463(17) Uani 1 1 d . . .
C69 C 0.4421(4) 0.3958(4) 0.2093(3) 0.0422(16) Uani 1 1 d . . .
H87 H 0.3958 0.3824 0.2429 0.051 Uiso 1 1 calc R . .
C70 C 0.4028(6) 0.4202(5) 0.1534(4) 0.060(2) Uani 1 1 d . . .
H88 H 0.3665 0.4645 0.1468 0.090 Uiso 1 1 calc R . .
H89 H 0.3682 0.3873 0.1570 0.090 Uiso 1 1 calc R . .
H90 H 0.4481 0.4247 0.1204 0.090 Uiso 1 1 calc R . .
C71 C 0.5084(6) 0.3321(4) 0.2145(4) 0.058(2) Uani 1 1 d . . .
H91 H 0.4816 0.2979 0.2121 0.086 Uiso 1 1 calc R . .
H92 H 0.5306 0.3136 0.2521 0.086 Uiso 1 1 calc R . .
H93 H 0.5554 0.3440 0.1825 0.086 Uiso 1 1 calc R . .
C72 C 0.5612(7) 0.4844(5) 0.3295(4) 0.071(3) Uani 1 1 d . . .
H94 H 0.5283 0.4505 0.3621 0.086 Uiso 1 1 calc R . .
C73 C 0.5359(7) 0.5526(5) 0.3369(5) 0.077(3) Uani 1 1 d . . .
H95 H 0.5382 0.5446 0.3775 0.115 Uiso 1 1 calc R . .
H96 H 0.4779 0.5729 0.3272 0.115 Uiso 1 1 calc R . .
H97 H 0.5757 0.5835 0.3107 0.115 Uiso 1 1 calc R . .
C74 C 0.6564(8) 0.4584(6) 0.3343(7) 0.118(6) Uani 1 1 d . . .
H98 H 0.6710 0.4129 0.3339 0.178 Uiso 1 1 calc R . .
H99 H 0.6692 0.4565 0.3710 0.178 Uiso 1 1 calc R . .
H100 H 0.6900 0.4894 0.3012 0.178 Uiso 1 1 calc R . .
C75 C 0.3380(5) 0.5915(4) 0.2499(3) 0.055(2) Uani 1 1 d . . .
H101 H 0.3207 0.5836 0.2191 0.082 Uiso 1 1 calc R . .
H102 H 0.3992 0.5753 0.2516 0.082 Uiso 1 1 calc R . .
H103 H 0.3259 0.6403 0.2414 0.082 Uiso 1 1 calc R . .
C76 C 0.1622(6) 0.5794(5) 0.3157(4) 0.074(3) Uani 1 1 d . . .
H104 H 0.1542 0.6293 0.2980 0.111 Uiso 1 1 calc R . .
H105 H 0.1298 0.5642 0.3549 0.111 Uiso 1 1 calc R . .
H106 H 0.1419 0.5629 0.2914 0.111 Uiso 1 1 calc R . .
C77 C 0.3047(6) 0.5596(4) 0.3823(3) 0.061(2) Uani 1 1 d . . .
H107 H 0.2667 0.5376 0.4184 0.073 Uiso 1 1 calc R . .
H108 H 0.3641 0.5375 0.3892 0.073 Uiso 1 1 calc R . .
C78 C 0.2961(8) 0.6351(4) 0.3707(4) 0.075(3) Uani 1 1 d . . .
H109 H 0.3355 0.6569 0.3361 0.113 Uiso 1 1 calc R . .
H110 H 0.3100 0.6390 0.4047 0.113 Uiso 1 1 calc R . .
H111 H 0.2375 0.6575 0.3640 0.113 Uiso 1 1 calc R . .
C79 C 0.1050(5) 0.3232(5) 0.4002(4) 0.067(3) Uani 1 1 d . . .
C80 C 0.0856(6) 0.3052(6) 0.3580(5) 0.075(3) Uani 1 1 d . . .
C81 C 0.0478(6) 0.3661(7) 0.3136(4) 0.076(3) Uani 1 1 d . . .
C82 C 0.0418(6) 0.4218(7) 0.3294(4) 0.082(3) Uani 1 1 d . . .
C83 C 0.0759(5) 0.3955(5) 0.3834(4) 0.072(3) Uani 1 1 d . . .
C84 C 0.1362(6) 0.2763(6) 0.4580(4) 0.085(3) Uani 1 1 d . . .
H112 H 0.0877 0.2697 0.4892 0.127 Uiso 1 1 calc R . .
H113 H 0.1776 0.2964 0.4659 0.127 Uiso 1 1 calc R . .
H114 H 0.1635 0.2323 0.4565 0.127 Uiso 1 1 calc R . .
C85 C 0.0958(8) 0.2341(7) 0.3603(6) 0.103(4) Uani 1 1 d . . .
H115 H 0.1474 0.2068 0.3778 0.154 Uiso 1 1 calc R . .
H116 H 0.1007 0.2363 0.3206 0.154 Uiso 1 1 calc R . .
H117 H 0.0460 0.2132 0.3840 0.154 Uiso 1 1 calc R . .
C86 C 0.0096(7) 0.3685(9) 0.2637(6) 0.127(6) Uani 1 1 d . . .
H118 H -0.0524 0.3706 0.2740 0.190 Uiso 1 1 calc R . .
H119 H 0.0341 0.3275 0.2560 0.190 Uiso 1 1 calc R . .
H120 H 0.0222 0.4089 0.2286 0.190 Uiso 1 1 calc R . .
C87 C -0.0027(6) 0.4941(7) 0.2973(5) 0.114(5) Uani 1 1 d . . .
H121 H 0.0200 0.5103 0.2557 0.171 Uiso 1 1 calc R . .
H122 H 0.0075 0.5241 0.3139 0.171 Uiso 1 1 calc R . .
H123 H -0.0642 0.4943 0.3018 0.171 Uiso 1 1 calc R . .
C88 C 0.0708(7) 0.4310(6) 0.4227(5) 0.094(4) Uani 1 1 d . . .
H124 H 0.0606 0.4803 0.4004 0.142 Uiso 1 1 calc R . .
H125 H 0.1246 0.4180 0.4392 0.142 Uiso 1 1 calc R . .
H126 H 0.0239 0.4179 0.4545 0.142 Uiso 1 1 calc R . .
B1 B 0.1493(4) 0.8382(3) 0.4092(3) 0.0263(13) Uani 1 1 d . . .
C89 C 0.0786(4) 0.9057(3) 0.4067(3) 0.0255(12) Uani 1 1 d . . .
C90 C 0.0109(4) 0.9082(3) 0.4502(3) 0.0260(12) Uani 1 1 d . . .
H127 H 0.0050 0.8685 0.4850 0.031 Uiso 1 1 calc R . .
C91 C -0.0482(4) 0.9671(3) 0.4442(3) 0.0288(13) Uani 1 1 d . . .
C92 C -0.0420(4) 1.0261(3) 0.3945(3) 0.0320(13) Uani 1 1 d . . .
H128 H -0.0819 1.0664 0.3908 0.038 Uiso 1 1 calc R . .
C93 C 0.0238(4) 1.0248(3) 0.3505(3) 0.0304(13) Uani 1 1 d . . .
C94 C 0.0821(4) 0.9665(3) 0.3563(3) 0.0265(12) Uani 1 1 d . . .
H129 H 0.1264 0.9673 0.3250 0.032 Uiso 1 1 calc R . .
C95 C -0.1203(4) 0.9670(4) 0.4917(3) 0.0404(16) Uani 1 1 d . . .
F1 F -0.1776(4) 0.9344(5) 0.4934(3) 0.124(3) Uani 1 1 d . . .
F2 F -0.1553(5) 1.0262(3) 0.4907(3) 0.129(3) Uani 1 1 d . . .
F3 F -0.0962(4) 0.9355(4) 0.5445(2) 0.103(2) Uani 1 1 d . . .
C96 C 0.0311(4) 1.0888(3) 0.2964(3) 0.0392(15) Uani 1 1 d . . .
F4 F 0.0596(5) 1.1342(3) 0.3043(3) 0.099(2) Uani 1 1 d . . .
F5 F -0.0432(3) 1.1189(3) 0.2763(2) 0.0775(17) Uani 1 1 d . . .
F6 F 0.0825(4) 1.0783(2) 0.2522(2) 0.0732(16) Uani 1 1 d . . .
C97 C 0.2459(4) 0.8568(3) 0.3928(2) 0.0260(12) Uani 1 1 d . . .
C98 C 0.3156(4) 0.8146(3) 0.3763(3) 0.0295(13) Uani 1 1 d . . .
H130 H 0.3058 0.7768 0.3711 0.035 Uiso 1 1 calc R . .
C99 C 0.3992(4) 0.8266(3) 0.3674(3) 0.0356(14) Uani 1 1 d . . .
C100 C 0.4169(4) 0.8793(3) 0.3766(3) 0.0359(14) Uani 1 1 d . . .
H131 H 0.4739 0.8867 0.3717 0.043 Uiso 1 1 calc R . .
C101 C 0.3486(4) 0.9212(3) 0.3933(3) 0.0339(14) Uani 1 1 d . . .
C102 C 0.2657(4) 0.9103(3) 0.4015(3) 0.0296(13) Uani 1 1 d . . .
H132 H 0.2206 0.9399 0.4133 0.036 Uiso 1 1 calc R . .
C103 C 0.4691(4) 0.7828(4) 0.3441(4) 0.0471(18) Uani 1 1 d . . .
F7 F 0.5455(3) 0.7893(3) 0.3479(4) 0.107(3) Uani 1 1 d . . .
F8 F 0.4633(3) 0.7180(2) 0.3698(3) 0.0771(16) Uani 1 1 d . . .
F9 F 0.4675(4) 0.7986(3) 0.2881(2) 0.0840(18) Uani 1 1 d . . .
C104 C 0.3626(5) 0.9796(4) 0.4049(3) 0.0438(17) Uani 1 1 d . . .
F10 F 0.3113(4) 1.0375(2) 0.3782(3) 0.0771(16) Uani 1 1 d . . .
F11 F 0.3455(3) 0.9689(2) 0.4610(2) 0.0549(11) Uani 1 1 d . . .
F12 F 0.4427(3) 0.9915(3) 0.3887(2) 0.0648(14) Uani 1 1 d . . .
C105 C 0.1255(4) 0.8129(3) 0.3637(3) 0.0255(12) Uani 1 1 d . . .
C106 C 0.1699(4) 0.8242(3) 0.3081(3) 0.0301(13) Uani 1 1 d . . .
H133 H 0.2166 0.8485 0.2952 0.036 Uiso 1 1 calc R . .
C107 C 0.1477(4) 0.8007(3) 0.2707(3) 0.0336(14) Uani 1 1 d . . .
C108 C 0.0804(4) 0.7660(3) 0.2867(3) 0.0358(14) Uani 1 1 d . . .
H134 H 0.0663 0.7496 0.2613 0.043 Uiso 1 1 calc R . .
C109 C 0.0334(4) 0.7556(3) 0.3415(3) 0.0343(14) Uani 1 1 d . A .
C110 C 0.0557(4) 0.7786(3) 0.3786(3) 0.0309(13) Uani 1 1 d . . .
H135 H 0.0224 0.7708 0.4157 0.037 Uiso 1 1 calc R . .
C111 C 0.2018(5) 0.8120(4) 0.2127(3) 0.0467(17) Uani 1 1 d . . .
F13 F 0.2085(4) 0.8766(2) 0.1816(2) 0.0698(15) Uani 1 1 d . . .
F14 F 0.1684(4) 0.7941(4) 0.1791(2) 0.102(2) Uani 1 1 d . . .
F15 F 0.2783(4) 0.7783(3) 0.2175(2) 0.101(2) Uani 1 1 d . . .
C112 C -0.0410(5) 0.7179(4) 0.3614(4) 0.0498(19) Uani 1 1 d . . .
F16 F -0.1109(9) 0.7561(9) 0.3611(19) 0.166(16) Uani 0.59(4) 1 d P A 1
F17 F -0.0394(18) 0.6711(12) 0.4115(7) 0.130(12) Uani 0.59(4) 1 d P A 1
F18 F -0.0458(13) 0.6875(14) 0.3284(8) 0.101(9) Uani 0.59(4) 1 d P A 1
F19 F -0.095(2) 0.728(3) 0.4016(17) 0.16(2) Uani 0.41(4) 1 d P A 2
F20 F -0.0227(10) 0.6564(11) 0.374(3) 0.16(2) Uani 0.41(4) 1 d P A 2
F21 F -0.0913(19) 0.742(2) 0.3217(12) 0.127(18) Uani 0.41(4) 1 d P A 2
C113 C 0.1504(4) 0.7790(3) 0.4749(3) 0.0272(12) Uani 1 1 d . . .
C114 C 0.1576(4) 0.7933(3) 0.5218(3) 0.0301(13) Uani 1 1 d . . .
H136 H 0.1538 0.8395 0.5158 0.036 Uiso 1 1 calc R . .
C115 C 0.1701(4) 0.7430(3) 0.5769(3) 0.0344(14) Uani 1 1 d . B .
C116 C 0.1742(4) 0.6750(3) 0.5875(3) 0.0377(15) Uani 1 1 d . . .
H137 H 0.1800 0.6405 0.6255 0.045 Uiso 1 1 calc R . .
C117 C 0.1697(4) 0.6592(3) 0.5423(3) 0.0345(14) Uani 1 1 d . . .
C118 C 0.1579(4) 0.7098(3) 0.4870(3) 0.0292(12) Uani 1 1 d . . .
H138 H 0.1548 0.6968 0.4565 0.035 Uiso 1 1 calc R . .
C119 C 0.1822(6) 0.7621(4) 0.6235(3) 0.0503(19) Uani 1 1 d . . .
F22 F 0.239(2) 0.8043(18) 0.6047(6) 0.137(16) Uani 0.53(4) 1 d P B 1
F23 F 0.2060(17) 0.7127(7) 0.6685(7) 0.081(9) Uani 0.53(4) 1 d P B 1
F24 F 0.1155(15) 0.7977(13) 0.6387(10) 0.095(9) Uani 0.53(4) 1 d P B 1
F25 F 0.2595(11) 0.7434(16) 0.6378(15) 0.109(14) Uani 0.47(4) 1 d P B 2
F26 F 0.138(2) 0.7290(17) 0.6762(6) 0.118(14) Uani 0.47(4) 1 d P B 2
F27 F 0.161(3) 0.8237(11) 0.6165(11) 0.108(14) Uani 0.47(4) 1 d P B 2
C120 C 0.1823(6) 0.5860(4) 0.5496(4) 0.0498(19) Uani 1 1 d . . .
F28 F 0.1621(4) 0.5447(2) 0.6030(2) 0.0842(18) Uani 1 1 d . . .
F29 F 0.2638(4) 0.5639(3) 0.5350(3) 0.0776(16) Uani 1 1 d . . .
F30 F 0.1413(5) 0.5756(3) 0.5158(3) 0.098(2) Uani 1 1 d . . .
B2 B 0.1787(5) 0.3567(4) 0.9128(3) 0.0298(14) Uani 1 1 d . . .
C121 C 0.2172(4) 0.4192(3) 0.9135(3) 0.0299(13) Uani 1 1 d . . .
C122 C 0.2689(4) 0.4090(3) 0.9550(3) 0.0298(13) Uani 1 1 d . . .
H139 H 0.2770 0.3656 0.9862 0.036 Uiso 1 1 calc R . .
C123 C 0.3088(4) 0.4596(3) 0.9523(3) 0.0349(14) Uani 1 1 d . . .
C124 C 0.2971(4) 0.5236(3) 0.9087(3) 0.0360(14) Uani 1 1 d . . .
H140 H 0.3241 0.5585 0.9069 0.043 Uiso 1 1 calc R . .
C125 C 0.2448(4) 0.5362(3) 0.8674(3) 0.0355(14) Uani 1 1 d . . .
C126 C 0.2070(4) 0.4841(3) 0.8699(3) 0.0322(13) Uani 1 1 d . . .
H141 H 0.1727 0.4935 0.8406 0.039 Uiso 1 1 calc R . .
C127 C 0.3681(5) 0.4426(4) 0.9954(4) 0.0484(18) Uani 1 1 d . . .
F31 F 0.3894(6) 0.4938(3) 0.9971(4) 0.153(4) Uani 1 1 d . . .
F32 F 0.3386(4) 0.4046(3) 1.0493(2) 0.0842(17) Uani 1 1 d . . .
F33 F 0.4381(4) 0.4016(4) 0.9864(3) 0.108(2) Uani 1 1 d . . .
C128 C 0.2324(5) 0.6050(4) 0.8192(4) 0.051(2) Uani 1 1 d . . .
F34 F 0.2298(7) 0.6541(3) 0.8366(4) 0.145(4) Uani 1 1 d . . .
F35 F 0.2937(4) 0.6157(3) 0.7783(3) 0.142(4) Uani 1 1 d . . .
F36 F 0.1617(4) 0.6216(3) 0.7988(3) 0.112(3) Uani 1 1 d . . .
C129 C 0.1727(4) 0.2950(3) 0.9780(3) 0.0310(13) Uani 1 1 d . . .
C130 C 0.2085(4) 0.2275(3) 0.9901(3) 0.0336(14) Uani 1 1 d . . .
H142 H 0.2428 0.2155 0.9597 0.040 Uiso 1 1 calc R . .
C131 C 0.1951(5) 0.1769(3) 1.0459(3) 0.0404(16) Uani 1 1 d . . .
C132 C 0.1460(5) 0.1915(4) 1.0920(3) 0.0427(17) Uani 1 1 d . . .
H143 H 0.1382 0.1568 1.1301 0.051 Uiso 1 1 calc R . .
C133 C 0.1089(5) 0.2581(4) 1.0806(3) 0.0433(17) Uani 1 1 d . . .
C134 C 0.1226(4) 0.3085(4) 1.0254(3) 0.0380(15) Uani 1 1 d . . .
H144 H 0.0971 0.3541 1.0192 0.046 Uiso 1 1 calc R . .
C135 C 0.2353(5) 0.1055(4) 1.0548(4) 0.0521(19) Uani 1 1 d . . .
F37 F 0.3175(4) 0.1006(3) 1.0326(3) 0.096(2) Uani 1 1 d . . .
F38 F 0.2344(4) 0.0628(3) 1.1105(2) 0.0806(16) Uani 1 1 d . . .
F39 F 0.1966(4) 0.0797(2) 1.0309(3) 0.0852(18) Uani 1 1 d . . .
C136 C 0.0526(7) 0.2738(5) 1.1291(4) 0.064(3) Uani 1 1 d . . .
F40 F 0.0946(6) 0.2624(6) 1.1722(3) 0.148(4) Uani 1 1 d . . .
F41 F -0.0063(5) 0.2359(4) 1.1541(3) 0.119(3) Uani 1 1 d . . .
F42 F 0.0166(5) 0.3363(3) 1.1148(3) 0.105(3) Uani 1 1 d . . .
C137 C 0.0810(4) 0.3792(3) 0.8973(3) 0.0304(13) Uani 1 1 d . . .
C138 C 0.0455(4) 0.3395(3) 0.8803(3) 0.0313(13) Uani 1 1 d . . .
H145 H 0.0811 0.3017 0.8741 0.038 Uiso 1 1 calc R . .
C139 C -0.0390(4) 0.3527(3) 0.8721(3) 0.0333(14) Uani 1 1 d . . .
C140 C -0.0937(4) 0.4066(3) 0.8821(3) 0.0409(16) Uani 1 1 d . . .
H146 H -0.1521 0.4159 0.8768 0.049 Uiso 1 1 calc R . .
C141 C -0.0613(4) 0.4461(3) 0.8998(3) 0.0391(15) Uani 1 1 d . . .
C142 C 0.0243(4) 0.4333(3) 0.9072(3) 0.0355(14) Uani 1 1 d . . .
H147 H 0.0450 0.4617 0.9192 0.043 Uiso 1 1 calc R . .
C143 C -0.0715(5) 0.3087(4) 0.8529(4) 0.0470(18) Uani 1 1 d . . .
F43 F -0.0663(6) 0.2465(3) 0.8894(4) 0.130(3) Uani 1 1 d . . .
F44 F -0.1509(3) 0.3290(3) 0.8420(3) 0.0829(18) Uani 1 1 d . . .
F45 F -0.0281(4) 0.3060(4) 0.8038(3) 0.117(3) Uani 1 1 d . . .
C144 C -0.1181(5) 0.5039(4) 0.9128(4) 0.057(2) Uani 1 1 d . . .
F46 F -0.1271(5) 0.4925(4) 0.9675(3) 0.118(3) Uani 1 1 d . . .
F47 F -0.0914(4) 0.5610(3) 0.8840(4) 0.132(3) Uani 1 1 d . . .
F48 F -0.1969(3) 0.5127(3) 0.9015(4) 0.105(2) Uani 1 1 d . . .
C145 C 0.2473(4) 0.3333(3) 0.8642(3) 0.0297(13) Uani 1 1 d . . .
C146 C 0.3292(4) 0.3003(3) 0.8767(3) 0.0327(13) Uani 1 1 d . . .
H148 H 0.3447 0.2909 0.9137 0.039 Uiso 1 1 calc R . .
C147 C 0.3893(4) 0.2807(3) 0.8363(3) 0.0340(14) Uani 1 1 d . . .
C148 C 0.3687(4) 0.2936(3) 0.7823(3) 0.0363(14) Uani 1 1 d . . .
H149 H 0.4090 0.2796 0.7550 0.044 Uiso 1 1 calc R . .
C149 C 0.2883(4) 0.3272(3) 0.7689(3) 0.0299(13) Uani 1 1 d . C .
C150 C 0.2291(4) 0.3469(3) 0.8092(3) 0.0302(13) Uani 1 1 d . . .
H150 H 0.1744 0.3705 0.7986 0.036 Uiso 1 1 calc R . .
C151 C 0.4758(5) 0.2450(5) 0.8528(4) 0.0510(19) Uani 1 1 d . . .
F49 F 0.4752(5) 0.1828(3) 0.8887(5) 0.154(4) Uani 1 1 d . . .
F50 F 0.5060(4) 0.2684(4) 0.8819(3) 0.104(2) Uani 1 1 d . . .
F51 F 0.5299(4) 0.2420(7) 0.8114(3) 0.202(6) Uani 1 1 d . . .
C152 C 0.2627(5) 0.3414(4) 0.7112(3) 0.0415(16) Uani 1 1 d . . .
F52 F 0.2052(11) 0.3071(8) 0.7165(4) 0.098(8) Uani 0.75(4) 1 d P C 1
F53 F 0.3286(6) 0.3248(9) 0.6764(4) 0.085(7) Uani 0.75(4) 1 d P C 1
F54 F 0.2345(11) 0.4053(4) 0.6840(4) 0.075(5) Uani 0.75(4) 1 d P C 1
F55 F 0.272(3) 0.2923(12) 0.6966(15) 0.076(19) Uani 0.25(4) 1 d P C 2
F56 F 0.299(3) 0.386(3) 0.6647(9) 0.10(3) Uani 0.25(4) 1 d P C 2
F57 F 0.181(2) 0.370(3) 0.7036(14) 0.09(2) Uani 0.25(4) 1 d P C 2

loop_
_atom_site_aniso_label
_atom_site_aniso_U_11
_atom_site_aniso_U_22
_atom_site_aniso_U_33
_atom_site_aniso_U_23
_atom_site_aniso_U_13
_atom_site_aniso_U_12
W1 0.02389(12) 0.03667(15) 0.03411(14) -0.00903(11) -0.00077(10) -0.00485(10)
Ge1 0.0263(3) 0.0247(3) 0.0266(3) -0.0101(3) -0.0025(2) -0.0057(2)
Si1 0.0408(10) 0.0246(9) 0.0382(10) -0.0103(8) -0.0072(8) -0.0069(7)
C1 0.032(3) 0.040(4) 0.040(4) -0.014(3) 0.003(3) -0.005(3)
O1 0.051(3) 0.043(3) 0.034(3) -0.002(2) 0.002(2) -0.005(2)
C2 0.031(3) 0.045(4) 0.046(4) -0.017(4) 0.008(3) -0.001(3)
O2 0.063(4) 0.057(4) 0.053(3) -0.022(3) 0.016(3) -0.005(3)
C3 0.028(3) 0.033(4) 0.034(3) -0.014(3) 0.003(3) 0.004(3)
O3 0.043(3) 0.038(3) 0.050(3) -0.022(2) 0.005(2) -0.005(2)
C4 0.027(3) 0.023(3) 0.029(3) -0.013(2) -0.004(2) -0.001(2)
N1 0.030(3) 0.029(3) 0.029(3) -0.012(2) -0.005(2) -0.002(2)
C5 0.037(3) 0.031(3) 0.049(4) -0.017(3) -0.007(3) -0.011(3)
C6 0.035(3) 0.035(4) 0.047(4) -0.015(3) -0.006(3) -0.014(3)
N2 0.024(2) 0.025(3) 0.033(3) -0.011(2) -0.001(2) -0.0035(19)
C7 0.032(3) 0.030(3) 0.035(3) -0.012(3) -0.008(3) -0.009(2)
C8 0.036(3) 0.045(4) 0.039(4) -0.021(3) -0.008(3) -0.012(3)
C9 0.053(4) 0.061(5) 0.028(3) -0.018(3) -0.009(3) -0.016(4)
C10 0.059(5) 0.037(4) 0.045(4) -0.013(3) -0.027(4) -0.004(3)
C11 0.045(4) 0.039(4) 0.053(5) -0.018(3) -0.017(3) -0.002(3)
C12 0.035(3) 0.036(4) 0.039(4) -0.014(3) -0.009(3) -0.010(3)
C13 0.038(4) 0.063(5) 0.044(4) -0.028(4) -0.008(3) -0.002(3)
C14 0.053(5) 0.109(8) 0.049(5) -0.043(5) 0.001(4) -0.007(5)
C15 0.061(5) 0.078(7) 0.091(7) -0.062(6) -0.017(5) 0.008(5)
C16 0.032(3) 0.038(4) 0.043(4) -0.013(3) -0.006(3) 0.004(3)
C17 0.045(4) 0.054(5) 0.057(5) -0.031(4) -0.009(4) 0.007(3)
C18 0.037(4) 0.071(6) 0.081(6) -0.029(5) 0.006(4) -0.013(4)
C19 0.029(3) 0.028(3) 0.028(3) -0.011(3) 0.001(2) -0.007(2)
C20 0.037(3) 0.035(4) 0.031(3) -0.013(3) 0.007(3) -0.012(3)
C21 0.055(4) 0.046(4) 0.027(3) -0.014(3) 0.006(3) -0.017(3)
C22 0.043(4) 0.058(5) 0.033(4) -0.011(4) -0.002(3) -0.006(3)
C23 0.036(4) 0.038(4) 0.041(4) -0.005(3) 0.001(3) -0.002(3)
C24 0.027(3) 0.032(3) 0.031(3) -0.009(3) 0.002(2) -0.004(2)
C25 0.044(4) 0.034(4) 0.029(3) -0.012(3) 0.006(3) -0.005(3)
C26 0.078(6) 0.041(4) 0.041(4) -0.024(4) 0.001(4) -0.003(4)
C27 0.041(4) 0.041(4) 0.058(5) -0.017(4) 0.010(3) 0.002(3)
C28 0.033(3) 0.027(3) 0.048(4) -0.013(3) 0.002(3) -0.002(3)
C29 0.043(4) 0.039(4) 0.054(5) -0.014(4) -0.001(3) 0.001(3)
C30 0.047(4) 0.034(4) 0.071(6) -0.016(4) 0.005(4) -0.015(3)
C31 0.054(5) 0.032(4) 0.075(6) -0.015(4) -0.022(4) -0.011(3)
C32 0.052(4) 0.031(4) 0.041(4) -0.007(3) -0.010(3) -0.006(3)
C33 0.058(4) 0.029(4) 0.040(4) -0.017(3) -0.008(3) 0.000(3)
C34 0.093(7) 0.032(4) 0.072(6) -0.027(4) -0.008(5) 0.006(4)
C35 0.031(3) 0.052(4) 0.037(4) -0.007(3) -0.010(3) -0.008(3)
C36 0.032(4) 0.058(5) 0.048(4) -0.013(4) -0.007(3) 0.000(3)
C37 0.023(3) 0.088(7) 0.041(4) 0.004(4) -0.002(3) -0.013(4)
C38 0.045(4) 0.054(5) 0.063(5) 0.000(4) -0.030(4) -0.018(4)
C39 0.043(4) 0.050(5) 0.063(5) -0.023(4) -0.023(4) -0.004(3)
C40 0.063(5) 0.083(7) 0.036(4) -0.008(4) -0.011(4) -0.028(5)
C41 0.059(5) 0.071(6) 0.083(7) -0.030(6) -0.020(5) 0.025(5)
C42 0.021(4) 0.208(15) 0.062(6) -0.025(8) 0.003(4) -0.020(6)
C43 0.084(7) 0.077(7) 0.122(10) 0.010(7) -0.056(7) -0.044(6)
C44 0.072(6) 0.088(7) 0.100(8) -0.063(7) -0.038(6) 0.006(5)
W2 0.03504(15) 0.0587(2) 0.03822(16) -0.01783(15) -0.00014(12) -0.00529(13)
Ge2 0.0493(4) 0.0301(4) 0.0281(3) -0.0116(3) -0.0032(3) 0.0050(3)
Si2 0.0685(14) 0.0282(10) 0.0405(11) -0.0132(9) -0.0003(10) 0.0093(9)
C45 0.038(4) 0.069(6) 0.038(4) -0.026(4) -0.011(3) 0.007(4)
O4 0.072(4) 0.057(4) 0.042(3) -0.009(3) -0.018(3) 0.003(3)
C46 0.045(4) 0.073(6) 0.059(5) -0.031(5) -0.008(4) -0.015(4)
O5 0.067(4) 0.098(5) 0.065(4) -0.051(4) -0.008(3) -0.019(4)
O6 0.062(3) 0.046(3) 0.053(3) -0.022(3) -0.004(3) -0.009(3)
C48 0.060(4) 0.020(3) 0.033(3) -0.011(3) -0.013(3) -0.004(3)
N3 0.063(4) 0.026(3) 0.038(3) -0.013(3) -0.021(3) 0.001(3)
C49 0.052(5) 0.039(4) 0.068(6) -0.008(4) -0.037(4) 0.004(3)
C50 0.045(4) 0.036(4) 0.070(6) -0.005(4) -0.031(4) -0.001(3)
N4 0.040(3) 0.031(3) 0.042(3) -0.013(3) -0.012(2) -0.009(2)
C51 0.084(6) 0.042(4) 0.026(4) -0.007(3) -0.021(4) 0.009(4)
C52 0.161(11) 0.050(5) 0.033(4) -0.016(4) -0.037(6) 0.021(6)
C53 0.198(15) 0.076(8) 0.031(5) -0.019(5) -0.021(7) 0.054(9)
C54 0.128(10) 0.104(10) 0.025(5) -0.001(5) 0.001(5) 0.036(8)
C55 0.079(6) 0.057(5) 0.036(4) 0.005(4) -0.003(4) 0.002(5)
C56 0.055(4) 0.045(4) 0.038(4) -0.014(3) -0.007(3) 0.006(3)
C57 0.33(2) 0.040(6) 0.048(6) -0.021(5) -0.077(10) 0.015(9)
C58 0.62(5) 0.078(9) 0.027(6) -0.032(6) -0.033(13) 0.010(17)
C59 0.38(3) 0.080(9) 0.116(12) 0.019(8) -0.168(17) -0.079(14)
C60 0.062(5) 0.033(4) 0.047(4) -0.012(3) 0.004(4) -0.013(3)
C61 0.096(8) 0.065(6) 0.072(6) -0.021(5) 0.005(6) -0.043(6)
C62 0.089(7) 0.035(5) 0.063(6) -0.002(4) 0.003(5) 0.013(4)
C63 0.038(3) 0.032(4) 0.040(4) -0.008(3) -0.008(3) -0.006(3)
C64 0.031(3) 0.036(4) 0.045(4) -0.015(3) -0.005(3) -0.004(3)
C65 0.050(4) 0.048(5) 0.040(4) -0.016(4) -0.001(3) -0.001(3)
C66 0.054(5) 0.038(4) 0.066(6) -0.015(4) 0.006(4) -0.011(4)
C67 0.052(4) 0.033(4) 0.067(5) -0.013(4) -0.007(4) -0.013(3)
C68 0.043(4) 0.038(4) 0.058(5) -0.013(4) -0.020(3) -0.005(3)
C69 0.036(4) 0.049(4) 0.044(4) -0.022(3) 0.002(3) -0.010(3)
C70 0.058(5) 0.084(7) 0.048(5) -0.034(5) -0.002(4) -0.018(5)
C71 0.068(5) 0.043(5) 0.069(6) -0.034(4) 0.002(4) -0.010(4)
C72 0.101(7) 0.053(5) 0.067(6) -0.003(4) -0.045(5) -0.035(5)
C73 0.109(8) 0.068(6) 0.071(6) -0.027(5) -0.020(6) -0.041(6)
C74 0.130(11) 0.073(8) 0.187(15) -0.052(9) -0.113(11) 0.005(7)
C75 0.067(5) 0.044(4) 0.042(4) -0.018(4) 0.008(4) 0.001(4)
C76 0.082(7) 0.045(5) 0.073(6) -0.021(5) 0.003(5) 0.016(5)
C77 0.095(7) 0.039(4) 0.039(4) -0.018(4) 0.006(4) -0.004(4)
C78 0.136(9) 0.036(5) 0.055(5) -0.027(4) 0.002(6) -0.012(5)
C79 0.044(5) 0.088(7) 0.055(5) -0.016(5) 0.007(4) -0.017(5)
C80 0.043(5) 0.099(8) 0.078(7) -0.028(6) 0.013(5) -0.033(5)
C81 0.038(5) 0.120(9) 0.056(6) -0.020(6) -0.002(4) -0.016(5)
C82 0.040(5) 0.121(10) 0.049(5) -0.013(6) 0.006(4) 0.002(5)
C83 0.037(4) 0.085(7) 0.068(6) -0.025(5) 0.019(4) 0.003(4)
C84 0.067(6) 0.099(8) 0.052(6) -0.007(5) 0.016(5) -0.013(6)
C85 0.092(8) 0.114(10) 0.114(10) -0.040(8) 0.007(7) -0.068(8)
C86 0.060(7) 0.233(19) 0.089(9) -0.054(11) -0.008(6) -0.050(9)
C87 0.045(5) 0.136(11) 0.090(9) -0.001(8) -0.001(5) 0.024(6)
C88 0.086(8) 0.103(9) 0.074(7) -0.046(7) 0.026(6) 0.013(6)
B1 0.027(3) 0.026(3) 0.027(3) -0.013(3) -0.002(3) -0.005(3)
C89 0.029(3) 0.025(3) 0.028(3) -0.015(2) -0.005(2) -0.007(2)
C90 0.030(3) 0.025(3) 0.025(3) -0.011(2) -0.004(2) -0.005(2)
C91 0.028(3) 0.031(3) 0.034(3) -0.020(3) 0.003(2) -0.008(2)
C92 0.029(3) 0.024(3) 0.046(4) -0.017(3) -0.003(3) -0.004(2)
C93 0.033(3) 0.024(3) 0.034(3) -0.009(3) -0.007(3) -0.006(2)
C94 0.027(3) 0.026(3) 0.028(3) -0.011(2) -0.002(2) -0.006(2)
C95 0.035(3) 0.043(4) 0.043(4) -0.019(3) 0.004(3) -0.010(3)
F1 0.076(4) 0.236(9) 0.123(6) -0.129(6) 0.065(4) -0.100(5)
F2 0.135(6) 0.058(4) 0.141(6) -0.046(4) 0.093(5) -0.007(4)
F3 0.076(4) 0.165(7) 0.045(3) -0.046(4) 0.015(3) 0.011(4)
C96 0.040(4) 0.030(4) 0.042(4) -0.008(3) -0.009(3) -0.005(3)
F4 0.185(7) 0.047(3) 0.073(4) 0.003(3) -0.042(4) -0.063(4)
F5 0.048(3) 0.075(4) 0.061(3) 0.016(3) -0.011(2) 0.000(2)
F6 0.090(4) 0.044(3) 0.046(3) 0.003(2) 0.016(3) 0.000(2)
C97 0.030(3) 0.025(3) 0.022(3) -0.008(2) -0.004(2) -0.007(2)
C98 0.036(3) 0.027(3) 0.024(3) -0.010(2) -0.003(2) -0.003(2)
C99 0.029(3) 0.038(4) 0.034(3) -0.012(3) -0.001(3) -0.002(3)
C100 0.031(3) 0.039(4) 0.033(3) -0.008(3) -0.004(3) -0.010(3)
C101 0.037(3) 0.035(4) 0.031(3) -0.012(3) -0.004(3) -0.009(3)
C102 0.030(3) 0.031(3) 0.029(3) -0.016(3) 0.000(2) -0.005(2)
C103 0.036(4) 0.034(4) 0.065(5) -0.018(4) -0.004(3) 0.000(3)
F7 0.030(3) 0.115(5) 0.218(8) -0.116(6) -0.015(4) 0.008(3)
F8 0.072(3) 0.037(3) 0.097(4) -0.022(3) 0.010(3) 0.010(2)
F9 0.080(4) 0.093(4) 0.052(3) -0.031(3) 0.011(3) 0.024(3)
C104 0.042(4) 0.046(4) 0.050(4) -0.023(4) -0.003(3) -0.015(3)
F10 0.098(4) 0.036(3) 0.109(4) -0.023(3) -0.050(3) -0.009(3)
F11 0.055(3) 0.068(3) 0.060(3) -0.043(3) 0.006(2) -0.020(2)
F12 0.056(3) 0.080(3) 0.081(3) -0.050(3) 0.021(2) -0.043(3)
C105 0.027(3) 0.020(3) 0.027(3) -0.010(2) -0.002(2) 0.000(2)
C106 0.029(3) 0.026(3) 0.033(3) -0.013(3) -0.003(2) 0.001(2)
C107 0.041(3) 0.030(3) 0.026(3) -0.013(3) -0.004(3) 0.007(3)
C108 0.043(4) 0.031(3) 0.039(4) -0.017(3) -0.017(3) 0.002(3)
C109 0.035(3) 0.035(4) 0.038(4) -0.018(3) -0.010(3) -0.002(3)
C110 0.030(3) 0.031(3) 0.028(3) -0.011(3) -0.002(2) -0.002(2)
C111 0.053(4) 0.051(5) 0.037(4) -0.023(4) -0.004(3) 0.000(3)
F13 0.092(4) 0.053(3) 0.043(3) -0.013(2) 0.024(2) -0.015(3)
F14 0.129(5) 0.166(7) 0.055(3) -0.075(4) 0.035(3) -0.083(5)
F15 0.070(4) 0.115(5) 0.055(3) -0.017(3) 0.014(3) 0.047(3)
C112 0.047(4) 0.054(5) 0.059(5) -0.031(4) -0.005(4) -0.014(4)
F16 0.038(7) 0.077(11) 0.33(4) -0.06(2) 0.035(16) -0.010(6)
F17 0.20(2) 0.130(18) 0.061(9) 0.034(9) -0.054(11) -0.135(17)
F18 0.093(13) 0.18(2) 0.100(13) -0.105(15) 0.015(9) -0.080(14)
F19 0.13(2) 0.31(6) 0.16(3) -0.20(4) 0.12(2) -0.18(3)
F20 0.031(9) 0.058(13) 0.39(7) -0.10(3) 0.01(2) -0.018(8)
F21 0.08(2) 0.18(4) 0.093(17) 0.025(17) -0.064(15) -0.06(2)
C113 0.024(3) 0.028(3) 0.027(3) -0.011(3) -0.006(2) 0.002(2)
C114 0.035(3) 0.025(3) 0.029(3) -0.008(3) -0.005(2) -0.006(2)
C115 0.037(3) 0.032(3) 0.031(3) -0.010(3) -0.009(3) -0.001(3)
C116 0.040(4) 0.030(3) 0.033(3) -0.005(3) -0.010(3) 0.002(3)
C117 0.033(3) 0.024(3) 0.043(4) -0.010(3) -0.006(3) -0.002(2)
C118 0.029(3) 0.029(3) 0.032(3) -0.014(3) -0.005(2) -0.004(2)
C119 0.070(5) 0.044(4) 0.035(4) -0.016(4) -0.015(4) 0.003(4)
F22 0.23(3) 0.19(3) 0.053(8) -0.051(13) -0.002(13) -0.15(3)
F23 0.14(2) 0.057(8) 0.050(9) -0.019(7) -0.066(11) 0.031(10)
F24 0.128(15) 0.10(2) 0.075(16) -0.070(16) -0.034(10) 0.030(11)
F25 0.054(10) 0.17(3) 0.18(3) -0.15(3) -0.069(14) 0.047(12)
F26 0.17(3) 0.18(3) 0.033(8) -0.042(13) 0.012(11) -0.10(2)
F27 0.22(4) 0.047(11) 0.068(16) -0.042(11) -0.09(2) 0.064(16)
C120 0.070(5) 0.029(4) 0.049(5) -0.011(3) -0.018(4) -0.005(3)
F28 0.135(5) 0.033(3) 0.060(3) -0.007(2) 0.012(3) -0.014(3)
F29 0.086(4) 0.048(3) 0.095(4) -0.040(3) -0.005(3) 0.014(3)
F30 0.140(6) 0.037(3) 0.135(6) -0.024(3) -0.082(5) -0.011(3)
B2 0.037(4) 0.026(4) 0.027(3) -0.012(3) -0.004(3) -0.004(3)
C121 0.032(3) 0.026(3) 0.030(3) -0.012(3) 0.002(2) -0.005(2)
C122 0.038(3) 0.023(3) 0.024(3) -0.008(2) -0.004(2) 0.000(2)
C123 0.039(3) 0.027(3) 0.044(4) -0.020(3) -0.009(3) 0.000(3)
C124 0.039(3) 0.024(3) 0.046(4) -0.014(3) -0.007(3) -0.005(3)
C125 0.035(3) 0.024(3) 0.039(4) -0.004(3) -0.007(3) -0.003(2)
C126 0.030(3) 0.036(4) 0.028(3) -0.010(3) -0.007(2) -0.003(3)
C127 0.054(5) 0.040(4) 0.057(5) -0.018(4) -0.024(4) -0.005(3)
F31 0.259(10) 0.048(3) 0.180(8) 0.012(4) -0.183(8) -0.047(5)
F32 0.112(5) 0.095(4) 0.055(3) -0.021(3) -0.038(3) -0.027(4)
F33 0.066(4) 0.149(6) 0.106(5) -0.054(5) -0.051(4) 0.034(4)
C128 0.047(4) 0.030(4) 0.060(5) 0.004(3) -0.015(4) -0.010(3)
F34 0.272(11) 0.030(3) 0.126(6) -0.005(4) -0.085(7) -0.010(5)
F35 0.095(5) 0.084(5) 0.108(5) 0.051(4) 0.036(4) 0.022(4)
F36 0.091(4) 0.060(4) 0.138(6) 0.042(4) -0.074(4) -0.027(3)
C129 0.034(3) 0.025(3) 0.035(3) -0.009(3) -0.008(3) -0.011(2)
C130 0.038(3) 0.029(3) 0.033(3) -0.009(3) -0.010(3) -0.006(3)
C131 0.049(4) 0.028(3) 0.045(4) -0.007(3) -0.015(3) -0.012(3)
C132 0.058(4) 0.040(4) 0.035(4) -0.008(3) -0.011(3) -0.026(3)
C133 0.055(4) 0.045(4) 0.034(4) -0.015(3) 0.002(3) -0.025(3)
C134 0.044(4) 0.035(4) 0.039(4) -0.016(3) -0.001(3) -0.013(3)
C135 0.055(5) 0.034(4) 0.058(5) -0.006(4) -0.016(4) -0.005(3)
F37 0.068(4) 0.046(3) 0.131(6) -0.012(3) 0.004(3) 0.009(3)
F38 0.102(4) 0.043(3) 0.073(4) 0.005(3) -0.035(3) -0.003(3)
F39 0.125(5) 0.036(3) 0.111(5) -0.033(3) -0.058(4) 0.003(3)
C136 0.093(7) 0.065(6) 0.043(5) -0.028(4) 0.023(4) -0.047(5)
F40 0.146(7) 0.256(11) 0.082(5) -0.110(7) -0.011(5) -0.025(7)
F41 0.142(6) 0.112(5) 0.120(5) -0.074(5) 0.087(5) -0.091(5)
F42 0.163(6) 0.071(4) 0.069(4) -0.041(3) 0.061(4) -0.037(4)
C137 0.030(3) 0.032(3) 0.027(3) -0.010(3) -0.002(2) -0.004(2)
C138 0.031(3) 0.028(3) 0.031(3) -0.008(3) -0.003(2) -0.004(2)
C139 0.036(3) 0.025(3) 0.032(3) -0.002(3) -0.005(3) -0.008(3)
C140 0.028(3) 0.038(4) 0.043(4) -0.006(3) -0.002(3) -0.002(3)
C141 0.032(3) 0.032(4) 0.046(4) -0.013(3) 0.002(3) -0.004(3)
C142 0.038(3) 0.032(3) 0.034(3) -0.011(3) -0.004(3) -0.006(3)
C143 0.040(4) 0.050(5) 0.053(5) -0.018(4) -0.015(3) -0.010(3)
F43 0.198(8) 0.044(3) 0.161(7) 0.006(4) -0.126(6) -0.042(4)
F44 0.057(3) 0.079(4) 0.135(5) -0.054(4) -0.041(3) -0.003(3)
F45 0.098(5) 0.192(8) 0.141(6) -0.134(6) 0.028(4) -0.078(5)
C144 0.038(4) 0.051(5) 0.077(6) -0.028(5) 0.007(4) -0.002(3)
F46 0.127(6) 0.128(6) 0.096(5) -0.078(5) -0.020(4) 0.055(5)
F47 0.098(5) 0.045(3) 0.222(9) -0.057(5) 0.056(5) -0.019(3)
F48 0.048(3) 0.092(5) 0.196(8) -0.087(5) -0.029(4) 0.022(3)
C145 0.030(3) 0.029(3) 0.034(3) -0.014(3) -0.006(2) -0.007(2)
C146 0.031(3) 0.033(3) 0.036(3) -0.014(3) -0.006(3) -0.008(3)
C147 0.027(3) 0.036(4) 0.043(4) -0.021(3) -0.003(3) -0.004(3)
C148 0.037(3) 0.036(4) 0.039(4) -0.019(3) 0.001(3) -0.010(3)
C149 0.036(3) 0.027(3) 0.030(3) -0.012(3) -0.002(2) -0.011(2)
C150 0.032(3) 0.026(3) 0.032(3) -0.011(3) -0.005(2) -0.005(2)
C151 0.036(4) 0.064(5) 0.057(5) -0.033(4) -0.011(3) 0.009(3)
F49 0.088(5) 0.060(4) 0.285(12) -0.026(6) -0.102(7) 0.027(4)
F50 0.062(3) 0.132(6) 0.165(7) -0.097(5) -0.068(4) 0.025(3)
F51 0.049(4) 0.433(18) 0.097(6) -0.138(9) -0.026(4) 0.091(7)
C152 0.050(4) 0.043(4) 0.033(4) -0.015(3) -0.003(3) -0.013(3)
F52 0.131(15) 0.139(15) 0.053(5) -0.019(6) -0.025(6) -0.101(14)
F53 0.069(6) 0.146(15) 0.043(6) -0.060(8) -0.017(4) 0.033(7)
F54 0.129(14) 0.045(5) 0.049(6) -0.012(4) -0.050(7) 0.013(6)
F55 0.14(5) 0.043(14) 0.06(2) -0.025(14) -0.06(3) 0.009(18)
F56 0.13(5) 0.17(6) 0.024(11) -0.006(17) -0.009(15) -0.12(5)
F57 0.08(2) 0.16(5) 0.06(2) -0.08(3) -0.040(17) 0.05(3)

loop_
_atom_type_symbol
_atom_type_description
_atom_type_scat_dispersion_real
_atom_type_scat_dispersion_imag
_atom_type_scat_source
C C 0.0033 0.0016 'International Tables Vol C Tables 4.2.6.8 and 6.1.1.4'
H H 0.0000 0.0000 'International Tables Vol C Tables 4.2.6.8 and 6.1.1.4'
B B 0.0013 0.0007 'International Tables Vol C Tables 4.2.6.8 and 6.1.1.4'
F F 0.0171 0.0103 'International Tables Vol C Tables 4.2.6.8 and 6.1.1.4'
Ge Ge 0.1547 1.8001 'International Tables Vol C Tables 4.2.6.8 and 6.1.1.4'
N N 0.0061 0.0033 'International Tables Vol C Tables 4.2.6.8 and 6.1.1.4'
O O 0.0106 0.0060 'International Tables Vol C Tables 4.2.6.8 and 6.1.1.4'
Si Si 0.0817 0.0704 'International Tables Vol C Tables 4.2.6.8 and 6.1.1.4'
W W -0.8490 6.8722 'International Tables Vol C Tables 4.2.6.8 and 6.1.1.4'

loop_
_geom_angle_atom_site_label_1
_geom_angle_atom_site_label_2
_geom_angle_atom_site_label_3
_geom_angle
_geom_angle_publ_flag
C2 W1 C3 76.2(3) y
C2 W1 C1 79.3(3) y
C3 W1 C1 108.7(3) y
C2 W1 C37 85.3(3) ?
C3 W1 C37 131.6(3) ?
C1 W1 C37 111.2(3) ?
C2 W1 C36 92.0(3) ?
C3 W1 C36 100.1(3) ?
C1 W1 C36 146.7(3) ?
C37 W1 C36 35.5(3) ?
C2 W1 C35 126.2(3) ?
C3 W1 C35 98.3(3) ?
C1 W1 C35 147.2(3) ?
C37 W1 C35 58.4(3) ?
C36 W1 C35 35.4(3) ?
C2 W1 C39 142.6(3) ?
C3 W1 C39 127.2(3) ?
C1 W1 C39 112.2(3) ?
C37 W1 C39 57.3(3) ?
C36 W1 C39 58.3(3) ?
C35 W1 C39 35.1(3) ?
C2 W1 C38 112.4(3) ?
C3 W1 C38 155.8(3) ?
C1 W1 C38 95.3(3) ?
C37 W1 C38 34.2(3) ?
C36 W1 C38 58.2(3) ?
C35 W1 C38 58.0(3) ?
C39 W1 C38 34.3(3) ?
C2 W1 Ge1 130.3(2) y
C3 W1 Ge1 74.74(17) y
C1 W1 Ge1 73.06(18) y
C37 W1 Ge1 143.2(3) ?
C36 W1 Ge1 132.28(19) ?
C35 W1 Ge1 97.39(17) ?
C39 W1 Ge1 86.70(19) ?
C38 W1 Ge1 110.6(2) ?
C4 Ge1 Si1 113.52(17) y
C4 Ge1 W1 115.84(16) y
Si1 Ge1 W1 119.77(5) y
C4 Ge1 H1 96(3) y
Si1 Ge1 H1 102(3) y
W1 Ge1 H1 105(3) y
C32 Si1 C31 106.4(4) ?
C32 Si1 C33 113.5(3) ?
C31 Si1 C33 106.2(4) ?
C32 Si1 Ge1 117.1(2) ?
C31 Si1 Ge1 105.5(3) ?
C33 Si1 Ge1 107.3(2) ?
O1 C1 W1 177.9(6) ?
O2 C2 W1 178.2(7) ?
O3 C3 W1 175.7(6) ?
N1 C4 N2 104.7(5) ?
N1 C4 Ge1 128.9(4) ?
N2 C4 Ge1 126.3(4) ?
C4 N1 C5 110.2(5) ?
C4 N1 C7 129.9(5) ?
C5 N1 C7 118.5(5) ?
C6 C5 N1 106.9(6) ?
C5 C6 N2 108.0(6) ?
C4 N2 C6 110.2(5) ?
C4 N2 C19 127.7(5) ?
C6 N2 C19 122.0(5) ?
C8 C7 C12 122.3(6) ?
C8 C7 N1 120.4(6) ?
C12 C7 N1 116.7(6) ?
C9 C8 C7 116.8(6) ?
C9 C8 C13 121.3(6) ?
C7 C8 C13 121.8(6) ?
C8 C9 C10 121.7(7) ?
C11 C10 C9 120.2(7) ?
C10 C11 C12 121.1(7) ?
C11 C12 C7 117.8(6) ?
C11 C12 C16 119.8(6) ?
C7 C12 C16 122.4(6) ?
C8 C13 C14 114.0(7) ?
C8 C13 C15 110.6(6) ?
C14 C13 C15 109.5(7) ?
C18 C16 C12 112.0(6) ?
C18 C16 C17 108.7(6) ?
C12 C16 C17 111.6(6) ?
C20 C19 C24 122.6(6) ?
C20 C19 N2 119.0(5) ?
C24 C19 N2 118.2(5) ?
C21 C20 C19 117.3(6) ?
C21 C20 C25 120.7(6) ?
C19 C20 C25 121.8(6) ?
C22 C21 C20 122.4(7) ?
C21 C22 C23 119.1(7) ?
C22 C23 C24 121.9(7) ?
C23 C24 C19 116.3(6) ?
C23 C24 C28 118.8(6) ?
C19 C24 C28 124.7(6) ?
C26 C25 C20 113.0(6) ?
C26 C25 C27 110.1(6) ?
C20 C25 C27 110.2(5) ?
C24 C28 C29 113.5(6) ?
C24 C28 C30 108.5(6) ?
C29 C28 C30 109.5(6) ?
C34 C33 Si1 114.2(6) ?
C36 C35 C39 107.9(7) ?
C36 C35 C40 126.7(8) ?
C39 C35 C40 124.6(8) ?
C36 C35 W1 72.0(4) ?
C39 C35 W1 74.4(4) ?
C40 C35 W1 127.6(5) ?
C35 C36 C37 106.6(7) ?
C35 C36 C41 124.9(8) ?
C37 C36 C41 128.2(8) ?
C35 C36 W1 72.6(4) ?
C37 C36 W1 72.2(4) ?
C41 C36 W1 125.0(6) ?
C38 C37 C36 109.7(7) ?
C38 C37 C42 125.4(9) ?
C36 C37 C42 124.4(10) ?
C38 C37 W1 75.5(4) ?
C36 C37 W1 72.3(4) ?
C42 C37 W1 125.5(6) ?
C37 C38 C39 107.8(7) ?
C37 C38 C43 124.6(9) ?
C39 C38 C43 127.4(10) ?
C37 C38 W1 70.3(4) ?
C39 C38 W1 72.7(4) ?
C43 C38 W1 126.8(6) ?
C38 C39 C35 108.0(7) ?
C38 C39 C44 125.7(8) ?
C35 C39 C44 125.0(8) ?
C38 C39 W1 73.0(5) ?
C35 C39 W1 70.5(4) ?
C44 C39 W1 132.3(5) ?
C47 W2 C45 107.2(3) y
C47 W2 C46 75.4(3) y
C45 W2 C46 80.1(3) y
C47 W2 C80 101.5(4) ?
C45 W2 C80 146.8(4) ?
C46 W2 C80 91.5(4) ?
C47 W2 C81 132.7(4) ?
C45 W2 C81 110.6(3) ?
C46 W2 C81 84.2(4) ?
C80 W2 C81 36.2(4) ?
C47 W2 C79 99.7(3) ?
C45 W2 C79 147.3(3) ?
C46 W2 C79 125.4(4) ?
C80 W2 C79 35.2(4) ?
C81 W2 C79 59.2(3) ?
C47 W2 C82 158.4(4) ?
C45 W2 C82 94.2(3) ?
C46 W2 C82 112.1(4) ?
C80 W2 C82 59.1(4) ?
C81 W2 C82 35.0(4) ?
C79 W2 C82 59.1(3) ?
C47 W2 C83 129.0(3) ?
C45 W2 C83 111.8(3) ?
C46 W2 C83 142.1(4) ?
C80 W2 C83 58.3(4) ?
C81 W2 C83 57.9(4) ?
C79 W2 C83 35.5(3) ?
C82 W2 C83 34.6(3) ?
C47 W2 Ge2 74.3(2) y
C45 W2 Ge2 72.6(2) y
C46 W2 Ge2 130.4(2) y
C80 W2 Ge2 132.5(3) ?
C81 W2 Ge2 144.1(3) ?
C79 W2 Ge2 97.8(3) ?
C82 W2 Ge2 110.6(3) ?
C83 W2 Ge2 87.1(3) ?
C48 Ge2 Si2 113.09(19) y
C48 Ge2 W2 116.90(18) y
Si2 Ge2 W2 119.08(7) y
C48 Ge2 H64 94(3) y
Si2 Ge2 H64 107(3) y
W2 Ge2 H64 103(3) y
C75 Si2 C76 107.4(4) ?
C75 Si2 C77 112.2(4) ?
C76 Si2 C77 106.8(4) ?
C75 Si2 Ge2 117.0(3) ?
C76 Si2 Ge2 105.3(3) ?
C77 Si2 Ge2 107.4(3) ?
O4 C45 W2 175.9(7) ?
O5 C46 W2 178.0(8) ?
O6 C47 W2 175.0(7) ?
N3 C48 N4 104.0(6) ?
N3 C48 Ge2 126.4(5) ?
N4 C48 Ge2 129.5(5) ?
C48 N3 C49 110.8(6) ?
C48 N3 C51 128.6(6) ?
C49 N3 C51 120.5(6) ?
C50 C49 N3 107.6(6) ?
C49 C50 N4 106.8(7) ?
C48 N4 C50 110.8(6) ?
C48 N4 C63 128.9(6) ?
C50 N4 C63 119.4(6) ?
C52 C51 C56 123.1(8) ?
C52 C51 N3 117.7(8) ?
C56 C51 N3 119.0(7) ?
C51 C52 C53 117.5(10) ?
C51 C52 C57 122.4(10) ?
C53 C52 C57 119.5(10) ?
C52 C53 C54 120.8(10) ?
C55 C54 C53 120.6(10) ?
C54 C55 C56 120.6(10) ?
C55 C56 C51 117.1(8) ?
C55 C56 C60 118.4(8) ?
C51 C56 C60 124.4(7) ?
C58 C57 C52 113.7(16) ?
C58 C57 C59 111.0(15) ?
C52 C57 C59 110.6(10) ?
C56 C60 C62 108.9(7) ?
C56 C60 C61 112.4(7) ?
C62 C60 C61 110.3(7) ?
C64 C63 C68 123.8(7) ?
C64 C63 N4 119.4(6) ?
C68 C63 N4 116.4(6) ?
C63 C64 C65 115.7(6) ?
C63 C64 C69 122.7(6) ?
C65 C64 C69 121.6(7) ?
C66 C65 C64 121.5(8) ?
C65 C66 C67 121.0(8) ?
C66 C67 C68 120.7(7) ?
C67 C68 C63 117.1(7) ?
C67 C68 C72 119.2(7) ?
C63 C68 C72 123.6(7) ?
C64 C69 C70 113.8(7) ?
C64 C69 C71 111.0(6) ?
C70 C69 C71 108.8(7) ?
C68 C72 C74 110.8(10) ?
C68 C72 C73 111.8(7) ?
C74 C72 C73 109.6(8) ?
C78 C77 Si2 113.8(6) ?
C80 C79 C83 107.5(9) ?
C80 C79 C84 127.7(11) ?
C83 C79 C84 124.0(10) ?
C80 C79 W2 71.6(5) ?
C83 C79 W2 74.7(5) ?
C84 C79 W2 127.1(6) ?
C79 C80 C81 108.1(10) ?
C79 C80 C85 126.6(11) ?
C81 C80 C85 125.2(11) ?
C79 C80 W2 73.3(5) ?
C81 C80 W2 72.2(5) ?
C85 C80 W2 123.8(7) ?
C82 C81 C80 108.7(9) ?
C82 C81 C86 125.5(12) ?
C80 C81 C86 125.2(13) ?
C82 C81 W2 75.2(6) ?
C80 C81 W2 71.6(5) ?
C86 C81 W2 126.0(7) ?
C81 C82 C83 107.2(10) ?
C81 C82 C87 125.2(11) ?
C83 C82 C87 127.3(13) ?
C81 C82 W2 69.8(5) ?
C83 C82 W2 73.1(5) ?
C87 C82 W2 127.4(7) ?
C82 C83 C79 108.5(10) ?
C82 C83 C88 127.6(10) ?
C79 C83 C88 123.1(10) ?
C82 C83 W2 72.3(5) ?
C79 C83 W2 69.7(5) ?
C88 C83 W2 131.5(7) ?
C105 B1 C113 112.3(5) ?
C105 B1 C97 113.1(5) ?
C113 B1 C97 103.0(5) ?
C105 B1 C89 105.7(5) ?
C113 B1 C89 112.6(5) ?
C97 B1 C89 110.4(5) ?
C90 C89 C94 115.3(5) ?
C90 C89 B1 125.4(5) ?
C94 C89 B1 119.3(5) ?
C91 C90 C89 122.1(6) ?
C92 C91 C90 121.1(5) ?
C92 C91 C95 118.7(6) ?
C90 C91 C95 120.2(6) ?
C93 C92 C91 118.0(6) ?
C92 C93 C94 121.0(6) ?
C92 C93 C96 118.3(6) ?
C94 C93 C96 120.7(6) ?
C93 C94 C89 122.6(5) ?
F1 C95 F2 109.9(7) ?
F1 C95 F3 104.0(7) ?
F2 C95 F3 102.3(7) ?
F1 C95 C91 112.0(6) ?
F2 C95 C91 115.0(6) ?
F3 C95 C91 112.8(6) ?
F4 C96 F6 106.2(6) ?
F4 C96 F5 105.9(6) ?
F6 C96 F5 105.3(6) ?
F4 C96 C93 113.1(6) ?
F6 C96 C93 113.1(6) ?
F5 C96 C93 112.6(6) ?
C98 C97 C102 115.8(5) ?
C98 C97 B1 121.4(5) ?
C102 C97 B1 122.3(5) ?
C99 C98 C97 121.9(6) ?
C100 C99 C98 121.1(6) ?
C100 C99 C103 120.7(6) ?
C98 C99 C103 118.1(6) ?
C99 C100 C101 117.7(6) ?
C102 C101 C100 121.6(6) ?
C102 C101 C104 117.5(6) ?
C100 C101 C104 120.9(6) ?
C101 C102 C97 121.9(6) ?
F8 C103 F7 107.7(7) ?
F8 C103 F9 104.6(7) ?
F7 C103 F9 105.7(7) ?
F8 C103 C99 113.6(6) ?
F7 C103 C99 112.8(7) ?
F9 C103 C99 111.7(6) ?
F11 C104 F12 105.9(6) ?
F11 C104 F10 104.6(6) ?
F12 C104 F10 108.0(6) ?
F11 C104 C101 112.6(6) ?
F12 C104 C101 112.9(6) ?
F10 C104 C101 112.4(6) ?
C106 C105 C110 115.5(5) ?
C106 C105 B1 123.9(5) ?
C110 C105 B1 120.6(5) ?
C105 C106 C107 121.9(6) ?
C108 C107 C106 121.6(6) ?
C108 C107 C111 120.1(6) ?
C106 C107 C111 118.3(6) ?
C107 C108 C109 117.9(6) ?
C110 C109 C108 120.5(6) ?
C110 C109 C112 119.3(6) ?
C108 C109 C112 120.1(6) ?
C109 C110 C105 122.7(6) ?
F15 C111 F13 107.3(7) ?
F15 C111 F14 106.9(7) ?
F13 C111 F14 104.6(7) ?
F15 C111 C107 113.1(6) ?
F13 C111 C107 112.5(6) ?
F14 C111 C107 111.9(7) ?
F20 C112 F16 132.0(12) ?
F20 C112 F17 53(2) ?
F16 C112 F17 107.7(17) ?
F20 C112 F19 109(2) ?
F16 C112 F19 47(2) ?
F17 C112 F19 63.3(19) ?
F20 C112 F21 107(2) ?
F16 C112 F21 53.0(17) ?
F17 C112 F21 135.8(13) ?
F19 C112 F21 97(2) ?
F20 C112 F18 54(2) ?
F16 C112 F18 104.5(17) ?
F17 C112 F18 103.9(13) ?
F19 C112 F18 129.6(12) ?
F21 C112 F18 56.4(17) ?
F20 C112 C109 115.4(10) ?
F16 C112 C109 112.6(10) ?
F17 C112 C109 113.6(9) ?
F19 C112 C109 115.9(11) ?
F21 C112 C109 110.6(12) ?
F18 C112 C109 113.7(8) ?
C114 C113 C118 115.0(5) ?
C114 C113 B1 120.9(5) ?
C118 C113 B1 123.3(5) ?
C115 C114 C113 122.9(6) ?
C114 C115 C116 120.1(6) ?
C114 C115 C119 119.6(6) ?
C116 C115 C119 120.3(6) ?
C117 C116 C115 118.5(6) ?
C116 C117 C118 121.1(6) ?
C116 C117 C120 120.9(6) ?
C118 C117 C120 117.9(6) ?
C117 C118 C113 122.4(6) ?
F23 C119 F27 127.3(11) ?
F23 C119 F24 108.7(13) ?
F27 C119 F24 44.6(15) ?
F23 C119 F25 54.1(13) ?
F27 C119 F25 106.5(17) ?
F24 C119 F25 133.1(13) ?
F23 C119 F22 107.0(14) ?
F27 C119 F22 58.1(15) ?
F24 C119 F22 101.6(17) ?
F25 C119 F22 56.6(14) ?
F23 C119 F26 48.6(12) ?
F27 C119 F26 103.0(17) ?
F24 C119 F26 64.8(15) ?
F25 C119 F26 99.8(17) ?
F22 C119 F26 134.7(11) ?
F23 C119 C115 114.5(8) ?
F27 C119 C115 117.8(10) ?
F24 C119 C115 112.3(12) ?
F25 C119 C115 114.4(9) ?
F22 C119 C115 111.8(9) ?
F26 C119 C115 113.3(10) ?
F28 C120 F30 107.7(7) ?
F28 C120 F29 105.8(7) ?
F30 C120 F29 104.0(7) ?
F28 C120 C117 113.2(7) ?
F30 C120 C117 114.5(6) ?
F29 C120 C117 111.0(6) ?
C137 B2 C129 104.3(5) ?
C137 B2 C121 112.7(5) ?
C129 B2 C121 110.5(5) ?
C137 B2 C145 113.4(5) ?
C129 B2 C145 112.5(5) ?
C121 B2 C145 103.6(5) ?
C126 C121 C122 115.5(6) ?
C126 C121 B2 122.0(6) ?
C122 C121 B2 122.3(5) ?
C123 C122 C121 122.6(6) ?
C124 C123 C122 120.6(6) ?
C124 C123 C127 120.4(6) ?
C122 C123 C127 118.9(6) ?
C123 C124 C125 118.5(6) ?
C124 C125 C126 120.1(6) ?
C124 C125 C128 119.3(6) ?
C126 C125 C128 120.6(6) ?
C121 C126 C125 122.7(6) ?
F31 C127 F32 107.2(8) ?
F31 C127 F33 108.7(8) ?
F32 C127 F33 100.4(7) ?
F31 C127 C123 114.8(7) ?
F32 C127 C123 113.3(7) ?
F33 C127 C123 111.4(7) ?
F35 C128 F36 110.5(9) ?
F35 C128 F34 101.6(8) ?
F36 C128 F34 102.1(8) ?
F35 C128 C125 113.9(7) ?
F36 C128 C125 114.9(6) ?
F34 C128 C125 112.4(7) ?
C130 C129 C134 115.8(6) ?
C130 C129 B2 124.7(6) ?
C134 C129 B2 119.4(6) ?
C129 C130 C131 121.4(6) ?
C132 C131 C130 121.7(6) ?
C132 C131 C135 120.5(7) ?
C130 C131 C135 117.8(7) ?
C133 C132 C131 117.7(6) ?
C132 C133 C134 120.7(7) ?
C132 C133 C136 118.1(7) ?
C134 C133 C136 121.1(7) ?
C133 C134 C129 122.6(7) ?
F39 C135 F38 105.7(7) ?
F39 C135 F37 107.7(8) ?
F38 C135 F37 104.5(7) ?
F39 C135 C131 111.9(6) ?
F38 C135 C131 114.0(7) ?
F37 C135 C131 112.5(6) ?
F42 C136 F41 108.0(9) ?
F42 C136 F40 103.6(8) ?
F41 C136 F40 103.9(8) ?
F42 C136 C133 115.0(7) ?
F41 C136 C133 113.1(7) ?
F40 C136 C133 112.4(9) ?
C138 C137 C142 115.7(6) ?
C138 C137 B2 120.6(5) ?
C142 C137 B2 123.2(6) ?
C139 C138 C137 122.9(6) ?
C138 C139 C140 120.3(6) ?
C138 C139 C143 119.6(6) ?
C140 C139 C143 120.2(6) ?
C141 C140 C139 118.5(6) ?
C140 C141 C142 121.2(6) ?
C140 C141 C144 120.7(6) ?
C142 C141 C144 118.1(7) ?
C141 C142 C137 121.5(6) ?
F43 C143 F44 106.6(7) ?
F43 C143 F45 104.6(8) ?
F44 C143 F45 104.3(7) ?
F43 C143 C139 113.7(6) ?
F44 C143 C139 114.5(7) ?
F45 C143 C139 112.3(6) ?
F47 C144 F46 107.4(9) ?
F47 C144 F48 107.0(8) ?
F46 C144 F48 104.3(7) ?
F47 C144 C141 113.5(7) ?
F46 C144 C141 111.9(7) ?
F48 C144 C141 112.2(7) ?
C150 C145 C146 116.4(6) ?
C150 C145 B2 123.4(5) ?
C146 C145 B2 120.1(5) ?
C145 C146 C147 121.6(6) ?
C148 C147 C146 120.5(6) ?
C148 C147 C151 120.7(6) ?
C146 C147 C151 118.8(6) ?
C149 C148 C147 118.4(6) ?
C148 C149 C150 120.7(6) ?
C148 C149 C152 120.3(6) ?
C150 C149 C152 119.1(6) ?
C145 C150 C149 122.3(6) ?
F51 C151 F50 108.8(9) ?
F51 C151 F49 104.5(10) ?
F50 C151 F49 101.4(8) ?
F51 C151 C147 114.5(7) ?
F50 C151 C147 114.2(6) ?
F49 C151 C147 112.2(7) ?
F55 C152 F52 53(2) ?
F55 C152 F54 130.6(12) ?
F52 C152 F54 108.3(10) ?
F55 C152 F56 102(2) ?
F52 C152 F56 130.0(12) ?
F54 C152 F56 52(3) ?
F55 C152 F53 55(2) ?
F52 C152 F53 106.4(10) ?
F54 C152 F53 106.8(9) ?
F56 C152 F53 56(3) ?
F55 C152 F57 102(2) ?
F52 C152 F57 57(2) ?
F54 C152 F57 53(2) ?
F56 C152 F57 98(2) ?
F53 C152 F57 132.7(11) ?
F55 C152 C149 117.9(12) ?
F52 C152 C149 112.4(6) ?
F54 C152 C149 111.5(6) ?
F56 C152 C149 117.6(11) ?
F53 C152 C149 111.1(7) ?
F57 C152 C149 116.2(10) ?

loop_
_geom_bond_atom_site_label_1
_geom_bond_atom_site_label_2
_geom_bond_distance
_geom_bond_publ_flag
W1 C2 1.975(8) y
W1 C3 1.976(7) y
W1 C1 1.990(7) y
W1 C37 2.323(7) ?
W1 C36 2.324(7) ?
W1 C35 2.333(7) ?
W1 C39 2.384(8) ?
W1 C38 2.389(7) ?
W1 Ge1 2.6934(6) y
Ge1 C4 2.025(6) y
Ge1 Si1 2.4312(19) y
Ge1 H1 1.32(6) y
Si1 C32 1.857(7) ?
Si1 C31 1.864(7) ?
Si1 C33 1.876(7) ?
C1 O1 1.142(8) y
C2 O2 1.149(9) y
C3 O3 1.153(8) y
C4 N1 1.367(7) ?
C4 N2 1.368(7) ?
N1 C5 1.397(8) ?
N1 C7 1.447(8) ?
C5 C6 1.330(10) ?
C6 N2 1.383(8) ?
N2 C19 1.448(8) ?
C7 C8 1.395(9) ?
C7 C12 1.414(9) ?
C8 C9 1.380(10) ?
C8 C13 1.512(10) ?
C9 C10 1.389(11) ?
C10 C11 1.366(11) ?
C11 C12 1.374(10) ?
C12 C16 1.527(9) ?
C13 C14 1.526(11) ?
C13 C15 1.559(12) ?
C16 C18 1.518(10) ?
C16 C17 1.541(10) ?
C19 C20 1.392(9) ?
C19 C24 1.408(8) ?
C20 C21 1.377(10) ?
C20 C25 1.530(9) ?
C21 C22 1.376(11) ?
C22 C23 1.378(11) ?
C23 C24 1.400(10) ?
C24 C28 1.513(9) ?
C25 C26 1.524(10) ?
C25 C27 1.536(10) ?
C28 C29 1.530(9) ?
C28 C30 1.548(9) ?
C33 C34 1.530(10) ?
C35 C36 1.416(10) ?
C35 C39 1.422(11) ?
C35 C40 1.506(10) ?
C36 C37 1.418(11) ?
C36 C41 1.511(12) ?
C37 C38 1.386(13) ?
C37 C42 1.535(12) ?
C38 C39 1.408(12) ?
C38 C43 1.526(12) ?
C39 C44 1.501(12) ?
W2 C47 1.875(8) y
W2 C45 1.983(9) y
W2 C46 1.984(9) y
W2 C80 2.317(9) ?
W2 C81 2.325(9) ?
W2 C79 2.339(8) ?
W2 C82 2.395(9) ?
W2 C83 2.405(8) ?
W2 Ge2 2.6949(9) y
Ge2 C48 2.026(7) y
Ge2 Si2 2.435(2) y
Ge2 H64 1.45(7) y
Si2 C75 1.850(8) ?
Si2 C76 1.866(10) ?
Si2 C77 1.871(9) ?
C45 O4 1.148(10) y
C46 O5 1.131(10) y
C47 O6 1.233(9) y
C48 N3 1.367(8) ?
C48 N4 1.381(9) ?
N3 C49 1.389(10) ?
N3 C51 1.455(10) ?
C49 C50 1.343(12) ?
C50 N4 1.390(9) ?
N4 C63 1.452(8) ?
C51 C52 1.378(11) ?
C51 C56 1.399(11) ?
C52 C53 1.383(16) ?
C52 C57 1.552(17) ?
C53 C54 1.383(19) ?
C54 C55 1.368(15) ?
C55 C56 1.394(11) ?
C56 C60 1.515(11) ?
C57 C58 1.500(19) ?
C57 C59 1.57(3) ?
C60 C62 1.532(12) ?
C60 C61 1.534(12) ?
C63 C64 1.390(10) ?
C63 C68 1.403(10) ?
C64 C65 1.401(10) ?
C64 C69 1.507(10) ?
C65 C66 1.367(11) ?
C66 C67 1.370(12) ?
C67 C68 1.380(11) ?
C68 C72 1.529(11) ?
C69 C70 1.516(11) ?
C69 C71 1.532(10) ?
C72 C74 1.532(15) ?
C72 C73 1.542(13) ?
C77 C78 1.534(11) ?
C79 C80 1.406(14) ?
C79 C83 1.449(14) ?
C79 C84 1.506(13) ?
C80 C81 1.441(15) ?
C80 C85 1.510(16) ?
C81 C82 1.421(16) ?
C81 C86 1.507(15) ?
C82 C83 1.426(14) ?
C82 C87 1.527(16) ?
C83 C88 1.490(15) ?
B1 C105 1.626(9) ?
B1 C113 1.627(9) ?
B1 C97 1.636(8) ?
B1 C89 1.640(9) ?
C89 C90 1.394(8) ?
C89 C94 1.409(8) ?
C90 C91 1.394(8) ?
C91 C92 1.381(9) ?
C91 C95 1.494(8) ?
C92 C93 1.380(9) ?
C93 C94 1.380(8) ?
C93 C96 1.502(9) ?
C95 F1 1.284(9) ?
C95 F2 1.286(9) ?
C95 F3 1.322(9) ?
C96 F4 1.296(8) ?
C96 F6 1.323(8) ?
C96 F5 1.327(8) ?
C97 C98 1.401(8) ?
C97 C102 1.402(8) ?
C98 C99 1.396(9) ?
C99 C100 1.378(9) ?
C99 C103 1.504(9) ?
C100 C101 1.386(9) ?
C101 C102 1.381(9) ?
C101 C104 1.508(9) ?
C103 F8 1.308(9) ?
C103 F7 1.310(9) ?
C103 F9 1.322(10) ?
C104 F11 1.324(8) ?
C104 F12 1.330(8) ?
C104 F10 1.340(9) ?
C105 C106 1.391(8) ?
C105 C110 1.404(8) ?
C106 C107 1.400(9) ?
C107 C108 1.369(9) ?
C107 C111 1.500(9) ?
C108 C109 1.392(9) ?
C109 C110 1.386(9) ?
C109 C112 1.501(10) ?
C111 F15 1.292(9) ?
C111 F13 1.317(9) ?
C111 F14 1.329(9) ?
C112 F20 1.228(19) ?
C112 F16 1.246(16) ?
C112 F17 1.254(14) ?
C112 F19 1.257(19) ?
C112 F21 1.289(17) ?
C112 F18 1.300(13) ?
C113 C114 1.391(8) ?
C113 C118 1.399(8) ?
C114 C115 1.390(9) ?
C115 C116 1.391(9) ?
C115 C119 1.477(10) ?
C116 C117 1.355(9) ?
C117 C118 1.393(9) ?
C117 C120 1.510(9) ?
C119 F23 1.257(13) ?
C119 F27 1.26(2) ?
C119 F24 1.28(2) ?
C119 F25 1.306(14) ?
C119 F22 1.334(16) ?
C119 F26 1.358(16) ?
C120 F28 1.296(9) ?
C120 F30 1.313(9) ?
C120 F29 1.332(10) ?
B2 C137 1.630(9) ?
B2 C129 1.638(9) ?
B2 C121 1.647(9) ?
B2 C145 1.652(9) ?
C121 C126 1.385(9) ?
C121 C122 1.400(9) ?
C122 C123 1.383(9) ?
C123 C124 1.374(9) ?
C123 C127 1.485(10) ?
C124 C125 1.390(9) ?
C125 C126 1.392(9) ?
C125 C128 1.491(9) ?
C127 F31 1.274(9) ?
C127 F32 1.321(10) ?
C127 F33 1.323(10) ?
C128 F35 1.262(10) ?
C128 F36 1.273(9) ?
C128 F34 1.319(11) ?
C129 C130 1.388(9) ?
C129 C134 1.408(9) ?
C130 C131 1.393(9) ?
C131 C132 1.387(10) ?
C131 C135 1.493(10) ?
C132 C133 1.377(11) ?
C133 C134 1.382(9) ?
C133 C136 1.489(11) ?
C135 F39 1.307(9) ?
C135 F38 1.328(9) ?
C135 F37 1.334(10) ?
C136 F42 1.288(11) ?
C136 F41 1.293(9) ?
C136 F40 1.318(12) ?
C137 C138 1.396(9) ?
C137 C142 1.405(9) ?
C138 C139 1.377(9) ?
C139 C140 1.391(9) ?
C139 C143 1.484(10) ?
C140 C141 1.372(10) ?
C141 C142 1.391(9) ?
C141 C144 1.505(10) ?
C143 F43 1.281(9) ?
C143 F44 1.313(8) ?
C143 F45 1.318(10) ?
C144 F47 1.281(10) ?
C144 F46 1.287(11) ?
C144 F48 1.323(10) ?
C145 C150 1.385(8) ?
C145 C146 1.391(8) ?
C146 C147 1.400(9) ?
C147 C148 1.379(9) ?
C147 C151 1.493(9) ?
C148 C149 1.377(9) ?
C149 C150 1.389(8) ?
C149 C152 1.496(9) ?
C151 F51 1.237(10) ?
C151 F50 1.284(9) ?
C151 F49 1.285(11) ?
C152 F55 1.25(2) ?
C152 F52 1.282(10) ?
C152 F54 1.295(10) ?
C152 F56 1.30(2) ?
C152 F53 1.326(10) ?
C152 F57 1.35(2) ?

loop_
_geom_torsion_atom_site_label_1
_geom_torsion_atom_site_label_2
_geom_torsion_atom_site_label_3
_geom_torsion_atom_site_label_4
_geom_torsion
C2 W1 Ge1 C4 -48.0(3)
C3 W1 Ge1 C4 8.3(3)
C1 W1 Ge1 C4 -107.2(3)
C37 W1 Ge1 C4 149.9(4)
C36 W1 Ge1 C4 98.2(3)
C35 W1 Ge1 C4 105.0(3)
C39 W1 Ge1 C4 138.4(3)
C38 W1 Ge1 C4 163.5(3)
C2 W1 Ge1 Si1 94.0(3)
C3 W1 Ge1 Si1 150.3(2)
C1 W1 Ge1 Si1 34.8(2)
C37 W1 Ge1 Si1 -68.1(3)
C36 W1 Ge1 Si1 -119.8(3)
C35 W1 Ge1 Si1 -113.1(2)
C39 W1 Ge1 Si1 -79.6(2)
C38 W1 Ge1 Si1 -54.5(2)
C4 Ge1 Si1 C32 60.9(3)
W1 Ge1 Si1 C32 -82.0(3)
C4 Ge1 Si1 C31 179.0(4)
W1 Ge1 Si1 C31 36.2(3)
C4 Ge1 Si1 C33 -68.0(3)
W1 Ge1 Si1 C33 149.2(3)
C2 W1 C1 O1 82(17)
C3 W1 C1 O1 153(17)
C37 W1 C1 O1 1(17)
C36 W1 C1 O1 5(18)
C35 W1 C1 O1 -63(17)
C39 W1 C1 O1 -61(17)
C38 W1 C1 O1 -30(17)
Ge1 W1 C1 O1 -140(17)
C3 W1 C2 O2 49(21)
C1 W1 C2 O2 162(21)
C37 W1 C2 O2 -86(21)
C36 W1 C2 O2 -51(21)
C35 W1 C2 O2 -41(21)
C39 W1 C2 O2 -85(21)
C38 W1 C2 O2 -107(21)
Ge1 W1 C2 O2 105(21)
C2 W1 C3 O3 21(7)
C1 W1 C3 O3 -53(7)
C37 W1 C3 O3 92(7)
C36 W1 C3 O3 110(7)
C35 W1 C3 O3 146(7)
C39 W1 C3 O3 168(7)
C38 W1 C3 O3 135(7)
Ge1 W1 C3 O3 -118(7)
Si1 Ge1 C4 N1 -54.8(5)
W1 Ge1 C4 N1 89.6(5)
Si1 Ge1 C4 N2 130.4(4)
W1 Ge1 C4 N2 -85.3(5)
N2 C4 N1 C5 0.8(6)
Ge1 C4 N1 C5 -174.9(4)
N2 C4 N1 C7 -165.4(6)
Ge1 C4 N1 C7 18.9(9)
C4 N1 C5 C6 -1.0(7)
C7 N1 C5 C6 167.0(6)
N1 C5 C6 N2 0.8(7)
N1 C4 N2 C6 -0.3(6)
Ge1 C4 N2 C6 175.5(4)
N1 C4 N2 C19 176.1(5)
Ge1 C4 N2 C19 -8.1(8)
C5 C6 N2 C4 -0.3(7)
C5 C6 N2 C19 -176.9(6)
C4 N1 C7 C8 -95.5(8)
C5 N1 C7 C8 99.2(7)
C4 N1 C7 C12 93.0(7)
C5 N1 C7 C12 -72.3(7)
C12 C7 C8 C9 -1.7(9)
N1 C7 C8 C9 -172.7(6)
C12 C7 C8 C13 176.4(6)
N1 C7 C8 C13 5.4(9)
C7 C8 C9 C10 2.4(10)
C13 C8 C9 C10 -175.7(7)
C8 C9 C10 C11 -1.4(11)
C9 C10 C11 C12 -0.5(11)
C10 C11 C12 C7 1.1(10)
C10 C11 C12 C16 -179.1(6)
C8 C7 C12 C11 0.0(9)
N1 C7 C12 C11 171.3(6)
C8 C7 C12 C16 -179.8(6)
N1 C7 C12 C16 -8.5(9)
C9 C8 C13 C14 -25.9(10)
C7 C8 C13 C14 156.1(7)
C9 C8 C13 C15 98.0(8)
C7 C8 C13 C15 -80.0(8)
C11 C12 C16 C18 -76.9(8)
C7 C12 C16 C18 102.9(8)
C11 C12 C16 C17 45.3(9)
C7 C12 C16 C17 -135.0(6)
C4 N2 C19 C20 -65.7(8)
C6 N2 C19 C20 110.4(7)
C4 N2 C19 C24 118.8(6)
C6 N2 C19 C24 -65.2(7)
C24 C19 C20 C21 -7.9(9)
N2 C19 C20 C21 176.7(6)
C24 C19 C20 C25 166.9(6)
N2 C19 C20 C25 -8.5(9)
C19 C20 C21 C22 3.4(10)
C25 C20 C21 C22 -171.4(6)
C20 C21 C22 C23 2.1(11)
C21 C22 C23 C24 -3.4(11)
C22 C23 C24 C19 -0.8(9)
C22 C23 C24 C28 173.9(6)
C20 C19 C24 C23 6.6(9)
N2 C19 C24 C23 -178.0(5)
C20 C19 C24 C28 -167.7(6)
N2 C19 C24 C28 7.7(9)
C21 C20 C25 C26 -22.1(9)
C19 C20 C25 C26 163.3(6)
C21 C20 C25 C27 101.5(7)
C19 C20 C25 C27 -73.1(8)
C23 C24 C28 C29 50.0(8)
C19 C24 C28 C29 -135.8(6)
C23 C24 C28 C30 -71.9(8)
C19 C24 C28 C30 102.3(7)
C32 Si1 C33 C34 52.4(7)
C31 Si1 C33 C34 -64.2(7)
Ge1 Si1 C33 C34 -176.6(6)
C2 W1 C35 C36 -16.9(6)
C3 W1 C35 C36 -95.8(5)
C1 W1 C35 C36 118.6(6)
C37 W1 C35 C36 38.4(5)
C39 W1 C35 C36 115.2(6)
C38 W1 C35 C36 78.8(5)
Ge1 W1 C35 C36 -171.4(4)
C2 W1 C35 C39 -132.1(5)
C3 W1 C35 C39 148.9(4)
C1 W1 C35 C39 3.4(7)
C37 W1 C35 C39 -76.8(5)
C36 W1 C35 C39 -115.2(6)
C38 W1 C35 C39 -36.4(5)
Ge1 W1 C35 C39 73.4(4)
C2 W1 C35 C40 105.9(8)
C3 W1 C35 C40 27.0(8)
C1 W1 C35 C40 -118.6(8)
C37 W1 C35 C40 161.2(9)
C36 W1 C35 C40 122.8(10)
C39 W1 C35 C40 -122.0(9)
C38 W1 C35 C40 -158.4(9)
Ge1 W1 C35 C40 -48.6(8)
C39 C35 C36 C37 1.6(8)
C40 C35 C36 C37 171.4(7)
W1 C35 C36 C37 -64.7(5)
C39 C35 C36 C41 -172.7(8)
C40 C35 C36 C41 -2.9(13)
W1 C35 C36 C41 121.0(8)
C39 C35 C36 W1 66.3(5)
C40 C35 C36 W1 -123.9(7)
C2 W1 C36 C35 166.5(5)
C3 W1 C36 C35 90.1(5)
C1 W1 C36 C35 -120.2(6)
C37 W1 C36 C35 -114.5(7)
C39 W1 C36 C35 -37.7(4)
C38 W1 C36 C35 -78.2(5)
Ge1 W1 C36 C35 11.6(6)
C2 W1 C36 C37 -79.1(6)
C3 W1 C36 C37 -155.4(6)
C1 W1 C36 C37 -5.7(8)
C35 W1 C36 C37 114.5(7)
C39 W1 C36 C37 76.8(6)
C38 W1 C36 C37 36.2(5)
Ge1 W1 C36 C37 126.0(5)
C2 W1 C36 C41 45.5(7)
C3 W1 C36 C41 -30.8(7)
C1 W1 C36 C41 118.9(8)
C37 W1 C36 C41 124.6(10)
C35 W1 C36 C41 -120.9(9)
C39 W1 C36 C41 -158.6(8)
C38 W1 C36 C41 160.8(8)
Ge1 W1 C36 C41 -109.4(7)
C35 C36 C37 C38 -1.8(9)
C41 C36 C37 C38 172.2(8)
W1 C36 C37 C38 -66.8(6)
C35 C36 C37 C42 -173.7(8)
C41 C36 C37 C42 0.4(14)
W1 C36 C37 C42 121.3(9)
C35 C36 C37 W1 65.0(5)
C41 C36 C37 W1 -120.9(9)
C2 W1 C37 C38 -143.3(5)
C3 W1 C37 C38 149.8(5)
C1 W1 C37 C38 -66.8(5)
C36 W1 C37 C38 116.6(7)
C35 W1 C37 C38 78.4(5)
C39 W1 C37 C38 36.7(5)
Ge1 W1 C37 C38 23.1(7)
C2 W1 C37 C36 100.1(6)
C3 W1 C37 C36 33.2(7)
C1 W1 C37 C36 176.6(5)
C35 W1 C37 C36 -38.2(5)
C39 W1 C37 C36 -79.9(5)
C38 W1 C37 C36 -116.6(7)
Ge1 W1 C37 C36 -93.5(6)
C2 W1 C37 C42 -19.9(10)
C3 W1 C37 C42 -86.8(10)
C1 W1 C37 C42 56.7(11)
C36 W1 C37 C42 -120.0(13)
C35 W1 C37 C42 -158.2(11)
C39 W1 C37 C42 160.1(11)
C38 W1 C37 C42 123.4(12)
Ge1 W1 C37 C42 146.5(9)
C36 C37 C38 C39 1.3(9)
C42 C37 C38 C39 173.1(8)
W1 C37 C38 C39 -63.4(5)
C36 C37 C38 C43 -173.5(7)
C42 C37 C38 C43 -1.8(13)
W1 C37 C38 C43 121.7(8)
C36 C37 C38 W1 64.8(6)
C42 C37 C38 W1 -123.5(8)
C2 W1 C38 C37 40.1(6)
C3 W1 C38 C37 -66.7(9)
C1 W1 C38 C37 120.7(5)
C36 W1 C38 C37 -37.7(5)
C35 W1 C38 C37 -79.7(5)
C39 W1 C38 C37 -116.8(7)
Ge1 W1 C38 C37 -165.5(4)
C2 W1 C38 C39 156.9(5)
C3 W1 C38 C39 50.1(10)
C1 W1 C38 C39 -122.5(5)
C37 W1 C38 C39 116.8(7)
C36 W1 C38 C39 79.1(5)
C35 W1 C38 C39 37.2(4)
Ge1 W1 C38 C39 -48.6(5)
C2 W1 C38 C43 -79.0(10)
C3 W1 C38 C43 174.2(8)
C1 W1 C38 C43 1.6(10)
C37 W1 C38 C43 -119.1(12)
C36 W1 C38 C43 -156.8(11)
C35 W1 C38 C43 161.3(11)
C39 W1 C38 C43 124.1(12)
Ge1 W1 C38 C43 75.5(10)
C37 C38 C39 C35 -0.3(8)
C43 C38 C39 C35 174.4(7)
W1 C38 C39 C35 -62.2(5)
C37 C38 C39 C44 -167.7(8)
C43 C38 C39 C44 7.0(13)
W1 C38 C39 C44 130.4(8)
C37 C38 C39 W1 61.9(5)
C43 C38 C39 W1 -123.4(8)
C36 C35 C39 C38 -0.9(8)
C40 C35 C39 C38 -170.9(7)
W1 C35 C39 C38 63.8(5)
C36 C35 C39 C44 166.7(7)
C40 C35 C39 C44 -3.3(12)
W1 C35 C39 C44 -128.6(7)
C36 C35 C39 W1 -64.7(5)
C40 C35 C39 W1 125.3(7)
C2 W1 C39 C38 -36.6(7)
C3 W1 C39 C38 -156.7(5)
C1 W1 C39 C38 65.1(5)
C37 W1 C39 C38 -36.6(5)
C36 W1 C39 C38 -78.8(5)
C35 W1 C39 C38 -116.8(7)
Ge1 W1 C39 C38 135.3(5)
C2 W1 C39 C35 80.2(6)
C3 W1 C39 C35 -39.9(5)
C1 W1 C39 C35 -178.0(4)
C37 W1 C39 C35 80.3(5)
C36 W1 C39 C35 38.0(4)
C38 W1 C39 C35 116.8(7)
Ge1 W1 C39 C35 -107.8(4)
C2 W1 C39 C44 -159.7(8)
C3 W1 C39 C44 80.2(9)
C1 W1 C39 C44 -58.0(9)
C37 W1 C39 C44 -159.7(10)
C36 W1 C39 C44 158.1(10)
C35 W1 C39 C44 120.0(11)
C38 W1 C39 C44 -123.1(11)
Ge1 W1 C39 C44 12.2(9)
C47 W2 Ge2 C48 7.4(3)
C45 W2 Ge2 C48 -106.8(3)
C46 W2 Ge2 C48 -46.9(4)
C80 W2 Ge2 C48 98.8(4)
C81 W2 Ge2 C48 151.8(5)
C79 W2 Ge2 C48 105.4(3)
C82 W2 Ge2 C48 165.2(3)
C83 W2 Ge2 C48 139.4(3)
C47 W2 Ge2 Si2 149.2(3)
C45 W2 Ge2 Si2 35.0(2)
C46 W2 Ge2 Si2 94.9(4)
C80 W2 Ge2 Si2 -119.5(4)
C81 W2 Ge2 Si2 -66.4(5)
C79 W2 Ge2 Si2 -112.8(3)
C82 W2 Ge2 Si2 -53.0(3)
C83 W2 Ge2 Si2 -78.9(3)
C48 Ge2 Si2 C75 59.8(4)
W2 Ge2 Si2 C75 -83.4(4)
C48 Ge2 Si2 C76 179.0(4)
W2 Ge2 Si2 C76 35.8(3)
C48 Ge2 Si2 C77 -67.5(4)
W2 Ge2 Si2 C77 149.4(3)
C47 W2 C45 O4 127(10)
C46 W2 C45 O4 56(10)
C80 W2 C45 O4 -21(10)
C81 W2 C45 O4 -24(10)
C79 W2 C45 O4 -89(10)
C82 W2 C45 O4 -56(10)
C83 W2 C45 O4 -86(10)
Ge2 W2 C45 O4 -166(10)
C47 W2 C46 O5 59(21)
C45 W2 C46 O5 170(21)
C80 W2 C46 O5 -42(21)
C81 W2 C46 O5 -78(21)
C79 W2 C46 O5 -33(21)
C82 W2 C46 O5 -99(21)
C83 W2 C46 O5 -77(21)
Ge2 W2 C46 O5 113(21)
C45 W2 C47 O6 -80(8)
C46 W2 C47 O6 -5(8)
C80 W2 C47 O6 83(8)
C81 W2 C47 O6 62(8)
C79 W2 C47 O6 119(8)
C82 W2 C47 O6 108(8)
C83 W2 C47 O6 142(8)
Ge2 W2 C47 O6 -145(8)
Si2 Ge2 C48 N3 131.1(5)
W2 Ge2 C48 N3 -84.9(6)
Si2 Ge2 C48 N4 -53.7(6)
W2 Ge2 C48 N4 90.2(6)
N4 C48 N3 C49 -1.2(7)
Ge2 C48 N3 C49 174.9(5)
N4 C48 N3 C51 175.5(6)
Ge2 C48 N3 C51 -8.3(10)
C48 N3 C49 C50 0.3(9)
C51 N3 C49 C50 -176.7(7)
N3 C49 C50 N4 0.7(9)
N3 C48 N4 C50 1.7(7)
Ge2 C48 N4 C50 -174.3(5)
N3 C48 N4 C63 -166.7(6)
Ge2 C48 N4 C63 17.3(10)
C49 C50 N4 C48 -1.6(9)
C49 C50 N4 C63 168.1(6)
C48 N3 C51 C52 -66.9(11)
C49 N3 C51 C52 109.6(9)
C48 N3 C51 C56 118.3(8)
C49 N3 C51 C56 -65.2(10)
C56 C51 C52 C53 -4.2(16)
N3 C51 C52 C53 -178.8(10)
C56 C51 C52 C57 167.1(11)
N3 C51 C52 C57 -7.5(15)
C51 C52 C53 C54 0.0(19)
C57 C52 C53 C54 -171.6(13)
C52 C53 C54 C55 3(2)
C53 C54 C55 C56 -2.2(18)
C54 C55 C56 C51 -1.8(14)
C54 C55 C56 C60 174.5(9)
C52 C51 C56 C55 5.1(14)
N3 C51 C56 C55 179.7(7)
C52 C51 C56 C60 -170.9(9)
N3 C51 C56 C60 3.6(12)
C51 C52 C57 C58 163.0(12)
C53 C52 C57 C58 -25.8(19)
C51 C52 C57 C59 -71.3(13)
C53 C52 C57 C59 99.9(15)
C55 C56 C60 C62 -69.9(10)
C51 C56 C60 C62 106.1(9)
C55 C56 C60 C61 52.6(10)
C51 C56 C60 C61 -131.3(9)
C48 N4 C63 C64 -90.9(8)
C50 N4 C63 C64 101.5(8)
C48 N4 C63 C68 96.8(8)
C50 N4 C63 C68 -70.8(9)
C68 C63 C64 C65 -3.1(10)
N4 C63 C64 C65 -174.8(6)
C68 C63 C64 C69 175.0(7)
N4 C63 C64 C69 3.3(10)
C63 C64 C65 C66 4.1(10)
C69 C64 C65 C66 -174.0(7)
C64 C65 C66 C67 -2.0(12)
C65 C66 C67 C68 -1.4(13)
C66 C67 C68 C63 2.3(12)
C66 C67 C68 C72 -179.3(8)
C64 C63 C68 C67 0.0(11)
N4 C63 C68 C67 171.9(6)
C64 C63 C68 C72 -178.3(8)
N4 C63 C68 C72 -6.3(11)
C63 C64 C69 C70 161.7(7)
C65 C64 C69 C70 -20.4(9)
C63 C64 C69 C71 -75.1(9)
C65 C64 C69 C71 102.8(8)
C67 C68 C72 C74 -73.9(10)
C63 C68 C72 C74 104.4(10)
C67 C68 C72 C73 48.7(11)
C63 C68 C72 C73 -133.1(8)
C75 Si2 C77 C78 52.8(8)
C76 Si2 C77 C78 -64.6(8)
Ge2 Si2 C77 C78 -177.2(6)
C47 W2 C79 C80 -96.2(7)
C45 W2 C79 C80 118.5(8)
C46 W2 C79 C80 -17.3(8)
C81 W2 C79 C80 38.2(7)
C82 W2 C79 C80 79.2(7)
C83 W2 C79 C80 114.8(9)
Ge2 W2 C79 C80 -171.5(6)
C47 W2 C79 C83 149.0(6)
C45 W2 C79 C83 3.7(9)
C46 W2 C79 C83 -132.0(6)
C80 W2 C79 C83 -114.8(9)
C81 W2 C79 C83 -76.6(7)
C82 W2 C79 C83 -35.6(6)
Ge2 W2 C79 C83 73.7(6)
C47 W2 C79 C84 27.6(10)
C45 W2 C79 C84 -117.7(10)
C46 W2 C79 C84 106.5(10)
C80 W2 C79 C84 123.8(13)
C81 W2 C79 C84 161.9(12)
C82 W2 C79 C84 -157.1(12)
C83 W2 C79 C84 -121.4(13)
Ge2 W2 C79 C84 -47.7(10)
C83 C79 C80 C81 2.4(9)
C84 C79 C80 C81 172.6(8)
W2 C79 C80 C81 -64.3(6)
C83 C79 C80 C85 -173.3(9)
C84 C79 C80 C85 -3.1(15)
W2 C79 C80 C85 120.0(9)
C83 C79 C80 W2 66.7(6)
C84 C79 C80 W2 -123.1(9)
C47 W2 C80 C79 90.6(6)
C45 W2 C80 C79 -119.9(7)
C46 W2 C80 C79 166.0(6)
C81 W2 C80 C79 -115.9(10)
C82 W2 C80 C79 -79.0(7)
C83 W2 C80 C79 -38.3(6)
Ge2 W2 C80 C79 11.5(8)
C47 W2 C80 C81 -153.5(7)
C45 W2 C80 C81 -4.0(11)
C46 W2 C80 C81 -78.1(7)
C79 W2 C80 C81 115.9(10)
C82 W2 C80 C81 36.9(6)
C83 W2 C80 C81 77.6(7)
Ge2 W2 C80 C81 127.4(6)
C47 W2 C80 C85 -32.6(10)
C45 W2 C80 C85 116.9(10)
C46 W2 C80 C85 42.8(10)
C81 W2 C80 C85 120.9(13)
C79 W2 C80 C85 -123.2(13)
C82 W2 C80 C85 157.8(12)
C83 W2 C80 C85 -161.5(12)
Ge2 W2 C80 C85 -111.8(9)
C79 C80 C81 C82 -1.6(10)
C85 C80 C81 C82 174.2(9)
W2 C80 C81 C82 -66.6(6)
C79 C80 C81 C86 -173.4(9)
C85 C80 C81 C86 2.4(15)
W2 C80 C81 C86 121.6(10)
C79 C80 C81 W2 65.0(6)
C85 C80 C81 W2 -119.2(9)
C47 W2 C81 C82 152.5(6)
C45 W2 C81 C82 -66.4(6)
C46 W2 C81 C82 -143.5(6)
C80 W2 C81 C82 115.9(9)
C79 W2 C81 C82 78.8(6)
C83 W2 C81 C82 37.0(6)
Ge2 W2 C81 C82 22.2(9)
C47 W2 C81 C80 36.6(9)
C45 W2 C81 C80 177.7(6)
C46 W2 C81 C80 100.5(7)
C79 W2 C81 C80 -37.1(6)
C82 W2 C81 C80 -115.9(9)
C83 W2 C81 C80 -78.9(7)
Ge2 W2 C81 C80 -93.7(8)
C47 W2 C81 C86 -84.0(13)
C45 W2 C81 C86 57.0(13)
C46 W2 C81 C86 -20.1(12)
C80 W2 C81 C86 -120.6(16)
C79 W2 C81 C86 -157.7(14)
C82 W2 C81 C86 123.4(15)
C83 W2 C81 C86 160.4(14)
Ge2 W2 C81 C86 145.7(10)
C80 C81 C82 C83 0.2(10)
C86 C81 C82 C83 171.9(9)
W2 C81 C82 C83 -64.1(6)
C80 C81 C82 C87 -173.5(8)
C86 C81 C82 C87 -1.8(15)
W2 C81 C82 C87 122.2(9)
C80 C81 C82 W2 64.3(6)
C86 C81 C82 W2 -124.0(10)
C47 W2 C82 C81 -66.9(13)
C45 W2 C82 C81 120.7(6)
C46 W2 C82 C81 39.6(7)
C80 W2 C82 C81 -38.2(6)
C79 W2 C82 C81 -79.4(7)
C83 W2 C82 C81 -116.1(10)
Ge2 W2 C82 C81 -166.3(5)
C47 W2 C82 C83 49.2(15)
C45 W2 C82 C83 -123.2(7)
C46 W2 C82 C83 155.7(7)
C80 W2 C82 C83 77.9(7)
C81 W2 C82 C83 116.1(10)
C79 W2 C82 C83 36.7(6)
Ge2 W2 C82 C83 -50.2(7)
C47 W2 C82 C87 173.6(10)
C45 W2 C82 C87 1.2(12)
C46 W2 C82 C87 -79.9(13)
C80 W2 C82 C87 -157.7(13)
C81 W2 C82 C87 -119.5(14)
C79 W2 C82 C87 161.0(14)
C83 W2 C82 C87 124.4(16)
Ge2 W2 C82 C87 74.2(12)
C81 C82 C83 C79 1.3(10)
C87 C82 C83 C79 174.8(9)
W2 C82 C83 C79 -60.6(6)
C81 C82 C83 C88 -168.9(9)
C87 C82 C83 C88 4.6(16)
W2 C82 C83 C88 129.2(10)
C81 C82 C83 W2 61.9(6)
C87 C82 C83 W2 -124.6(10)
C80 C79 C83 C82 -2.3(9)
C84 C79 C83 C82 -173.0(8)
W2 C79 C83 C82 62.3(6)
C80 C79 C83 C88 168.4(8)
C84 C79 C83 C88 -2.2(13)
W2 C79 C83 C88 -127.0(9)
C80 C79 C83 W2 -64.6(6)
C84 C79 C83 W2 124.7(8)
C47 W2 C83 C82 -158.9(7)
C45 W2 C83 C82 63.9(8)
C46 W2 C83 C82 -38.3(10)
C80 W2 C83 C82 -80.3(8)
C81 W2 C83 C82 -37.5(7)
C79 W2 C83 C82 -118.2(10)
Ge2 W2 C83 C82 133.9(7)
C47 W2 C83 C79 -40.7(8)
C45 W2 C83 C79 -177.8(6)
C46 W2 C83 C79 79.9(8)
C80 W2 C83 C79 37.9(6)
C81 W2 C83 C79 80.8(7)
C82 W2 C83 C79 118.2(10)
Ge2 W2 C83 C79 -107.8(6)
C47 W2 C83 C88 76.1(11)
C45 W2 C83 C88 -61.1(10)
C46 W2 C83 C88 -163.3(9)
C80 W2 C83 C88 154.7(11)
C81 W2 C83 C88 -162.5(12)
C79 W2 C83 C88 116.8(12)
C82 W2 C83 C88 -125.0(14)
Ge2 W2 C83 C88 8.9(10)
C105 B1 C89 C90 106.5(6)
C113 B1 C89 C90 -16.4(8)
C97 B1 C89 C90 -130.9(6)
C105 B1 C89 C94 -70.7(6)
C113 B1 C89 C94 166.4(5)
C97 B1 C89 C94 52.0(7)
C94 C89 C90 C91 -0.8(8)
B1 C89 C90 C91 -178.0(5)
C89 C90 C91 C92 -0.3(9)
C89 C90 C91 C95 179.3(5)
C90 C91 C92 C93 1.0(9)
C95 C91 C92 C93 -178.6(6)
C91 C92 C93 C94 -0.6(9)
C91 C92 C93 C96 -180.0(6)
C92 C93 C94 C89 -0.5(9)
C96 C93 C94 C89 178.8(6)
C90 C89 C94 C93 1.2(8)
B1 C89 C94 C93 178.6(5)
C92 C91 C95 F1 106.0(8)
C90 C91 C95 F1 -73.6(9)
C92 C91 C95 F2 -20.3(10)
C90 C91 C95 F2 160.1(7)
C92 C91 C95 F3 -137.1(7)
C90 C91 C95 F3 43.3(9)
C92 C93 C96 F4 74.3(8)
C94 C93 C96 F4 -105.1(8)
C92 C93 C96 F6 -165.0(6)
C94 C93 C96 F6 15.7(9)
C92 C93 C96 F5 -45.8(9)
C94 C93 C96 F5 134.9(7)
C105 B1 C97 C98 -44.3(8)
C113 B1 C97 C98 77.2(6)
C89 B1 C97 C98 -162.5(5)
C105 B1 C97 C102 144.1(6)
C113 B1 C97 C102 -94.5(6)
C89 B1 C97 C102 25.9(8)
C102 C97 C98 C99 -1.9(9)
B1 C97 C98 C99 -174.1(6)
C97 C98 C99 C100 2.4(10)
C97 C98 C99 C103 -174.1(6)
C98 C99 C100 C101 -1.9(10)
C103 C99 C100 C101 174.5(6)
C99 C100 C101 C102 1.0(10)
C99 C100 C101 C104 179.3(6)
C100 C101 C102 C97 -0.6(10)
C104 C101 C102 C97 -178.9(6)
C98 C97 C102 C101 1.0(9)
B1 C97 C102 C101 173.1(6)
C100 C99 C103 F8 138.6(7)
C98 C99 C103 F8 -44.9(10)
C100 C99 C103 F7 15.7(11)
C98 C99 C103 F7 -167.8(7)
C100 C99 C103 F9 -103.3(8)
C98 C99 C103 F9 73.2(8)
C102 C101 C104 F11 68.4(8)
C100 C101 C104 F11 -109.9(7)
C102 C101 C104 F12 -171.8(6)
C100 C101 C104 F12 9.9(10)
C102 C101 C104 F10 -49.4(9)
C100 C101 C104 F10 132.3(7)
C113 B1 C105 C106 -133.9(6)
C97 B1 C105 C106 -17.8(8)
C89 B1 C105 C106 103.0(6)
C113 B1 C105 C110 47.3(7)
C97 B1 C105 C110 163.3(5)
C89 B1 C105 C110 -75.8(7)
C110 C105 C106 C107 -2.0(8)
B1 C105 C106 C107 179.1(6)
C105 C106 C107 C108 0.7(9)
C105 C106 C107 C111 -177.0(6)
C106 C107 C108 C109 0.9(9)
C111 C107 C108 C109 178.6(6)
C107 C108 C109 C110 -1.3(9)
C107 C108 C109 C112 180.0(6)
C108 C109 C110 C105 -0.1(10)
C112 C109 C110 C105 178.7(6)
C106 C105 C110 C109 1.7(9)
B1 C105 C110 C109 -179.4(6)
C108 C107 C111 F15 -111.5(8)
C106 C107 C111 F15 66.2(9)
C108 C107 C111 F13 126.7(7)
C106 C107 C111 F13 -55.6(9)
C108 C107 C111 F14 9.3(10)
C106 C107 C111 F14 -173.0(7)
C110 C109 C112 F20 -107(3)
C108 C109 C112 F20 72(4)
C110 C109 C112 F16 74(3)
C108 C109 C112 F16 -107(2)
C110 C109 C112 F17 -49(2)
C108 C109 C112 F17 130.1(19)
C110 C109 C112 F19 22(3)
C108 C109 C112 F19 -159(3)
C110 C109 C112 F21 132(3)
C108 C109 C112 F21 -50(3)
C110 C109 C112 F18 -167.2(16)
C108 C109 C112 F18 11.5(18)
C105 B1 C113 C114 -171.0(5)
C97 B1 C113 C114 67.0(7)
C89 B1 C113 C114 -51.8(7)
C105 B1 C113 C118 19.5(8)
C97 B1 C113 C118 -102.5(6)
C89 B1 C113 C118 138.7(5)
C118 C113 C114 C115 -0.9(9)
B1 C113 C114 C115 -171.2(6)
C113 C114 C115 C116 -1.3(10)
C113 C114 C115 C119 176.5(6)
C114 C115 C116 C117 3.0(10)
C119 C115 C116 C117 -174.7(7)
C115 C116 C117 C118 -2.5(10)
C115 C116 C117 C120 174.0(6)
C116 C117 C118 C113 0.3(10)
C120 C117 C118 C113 -176.4(6)
C114 C113 C118 C117 1.4(9)
B1 C113 C118 C117 171.5(5)
C114 C115 C119 F23 -169.5(16)
C116 C115 C119 F23 8.3(18)
C114 C115 C119 F27 17(3)
C116 C115 C119 F27 -165(2)
C114 C115 C119 F24 65.9(17)
C116 C115 C119 F24 -116.3(16)
C114 C115 C119 F25 -110(2)
C116 C115 C119 F25 68(2)
C114 C115 C119 F22 -48(2)
C116 C115 C119 F22 130(2)
C114 C115 C119 F26 137(2)
C116 C115 C119 F26 -45(2)
C116 C117 C120 F28 27.0(10)
C118 C117 C120 F28 -156.3(7)
C116 C117 C120 F30 151.0(8)
C118 C117 C120 F30 -32.4(10)
C116 C117 C120 F29 -91.7(8)
C118 C117 C120 F29 84.9(8)
C137 B2 C121 C126 -45.3(8)
C129 B2 C121 C126 -161.5(6)
C145 B2 C121 C126 77.7(7)
C137 B2 C121 C122 140.8(6)
C129 B2 C121 C122 24.5(8)
C145 B2 C121 C122 -96.2(6)
C126 C121 C122 C123 -1.3(9)
B2 C121 C122 C123 173.1(6)
C121 C122 C123 C124 1.7(10)
C121 C122 C123 C127 -175.1(6)
C122 C123 C124 C125 -0.4(10)
C127 C123 C124 C125 176.4(7)
C123 C124 C125 C126 -1.3(10)
C123 C124 C125 C128 -179.0(7)
C122 C121 C126 C125 -0.5(9)
B2 C121 C126 C125 -174.8(6)
C124 C125 C126 C121 1.8(10)
C128 C125 C126 C121 179.5(6)
C124 C123 C127 F31 15.7(12)
C122 C123 C127 F31 -167.4(8)
C124 C123 C127 F32 139.4(7)
C122 C123 C127 F32 -43.7(9)
C124 C123 C127 F33 -108.3(8)
C122 C123 C127 F33 68.6(9)
C124 C125 C128 F35 78.6(11)
C126 C125 C128 F35 -99.1(10)
C124 C125 C128 F36 -152.5(8)
C126 C125 C128 F36 29.8(11)
C124 C125 C128 F34 -36.3(11)
C126 C125 C128 F34 146.0(8)
C137 B2 C129 C130 112.4(6)
C121 B2 C129 C130 -126.2(6)
C145 B2 C129 C130 -10.9(8)
C137 B2 C129 C134 -62.1(7)
C121 B2 C129 C134 59.3(7)
C145 B2 C129 C134 174.6(5)
C134 C129 C130 C131 -0.1(9)
B2 C129 C130 C131 -174.9(6)
C129 C130 C131 C132 -0.3(10)
C129 C130 C131 C135 179.3(6)
C130 C131 C132 C133 1.3(10)
C135 C131 C132 C133 -178.3(7)
C131 C132 C133 C134 -1.8(10)
C131 C132 C133 C136 177.1(7)
C132 C133 C134 C129 1.3(11)
C136 C133 C134 C129 -177.5(7)
C130 C129 C134 C133 -0.3(10)
B2 C129 C134 C133 174.7(6)
C132 C131 C135 F39 106.6(8)
C130 C131 C135 F39 -73.0(9)
C132 C131 C135 F38 -13.3(10)
C130 C131 C135 F38 167.1(6)
C132 C131 C135 F37 -132.0(8)
C130 C131 C135 F37 48.3(10)
C132 C133 C136 F42 -176.7(8)
C134 C133 C136 F42 2.2(12)
C132 C133 C136 F41 -52.0(12)
C134 C133 C136 F41 126.8(9)
C132 C133 C136 F40 65.1(10)
C134 C133 C136 F40 -116.0(10)
C129 B2 C137 C138 -76.4(7)
C121 B2 C137 C138 163.7(5)
C145 B2 C137 C138 46.3(8)
C129 B2 C137 C142 95.1(7)
C121 B2 C137 C142 -24.8(8)
C145 B2 C137 C142 -142.1(6)
C142 C137 C138 C139 1.5(9)
B2 C137 C138 C139 173.7(6)
C137 C138 C139 C140 -1.5(10)
C137 C138 C139 C143 178.9(6)
C138 C139 C140 C141 0.4(10)
C143 C139 C140 C141 179.9(6)
C139 C140 C141 C142 0.6(10)
C139 C140 C141 C144 -178.4(7)
C140 C141 C142 C137 -0.5(10)
C144 C141 C142 C137 178.5(7)
C138 C137 C142 C141 -0.5(9)
B2 C137 C142 C141 -172.4(6)
C138 C139 C143 F43 62.2(10)
C140 C139 C143 F43 -117.3(9)
C138 C139 C143 F44 -174.9(6)
C140 C139 C143 F44 5.6(10)
C138 C139 C143 F45 -56.2(10)
C140 C139 C143 F45 124.2(8)
C140 C141 C144 F47 -125.4(9)
C142 C141 C144 F47 55.7(12)
C140 C141 C144 F46 112.9(9)
C142 C141 C144 F46 -66.1(10)
C140 C141 C144 F48 -3.9(11)
C142 C141 C144 F48 177.1(7)
C137 B2 C145 C150 15.0(8)
C129 B2 C145 C150 133.1(6)
C121 B2 C145 C150 -107.5(6)
C137 B2 C145 C146 -167.4(5)
C129 B2 C145 C146 -49.4(8)
C121 B2 C145 C146 70.0(7)
C150 C145 C146 C147 -1.3(9)
B2 C145 C146 C147 -179.0(6)
C145 C146 C147 C148 -0.1(10)
C145 C146 C147 C151 -179.5(6)
C146 C147 C148 C149 1.2(10)
C151 C147 C148 C149 -179.4(6)
C147 C148 C149 C150 -0.8(9)
C147 C148 C149 C152 -179.1(6)
C146 C145 C150 C149 1.8(9)
B2 C145 C150 C149 179.4(6)
C148 C149 C150 C145 -0.7(9)
C152 C149 C150 C145 177.6(6)
C148 C147 C151 F51 14.8(13)
C146 C147 C151 F51 -165.9(10)
C148 C147 C151 F50 141.1(8)
C146 C147 C151 F50 -39.5(11)
C148 C147 C151 F49 -104.2(9)
C146 C147 C151 F49 75.2(10)
C148 C149 C152 F55 53(3)
C150 C149 C152 F55 -125(3)
C148 C149 C152 F52 111.9(13)
C150 C149 C152 F52 -66.4(13)
C148 C149 C152 F54 -126.2(11)
C150 C149 C152 F54 55.5(12)
C148 C149 C152 F56 -69(4)
C150 C149 C152 F56 113(4)
C148 C149 C152 F53 -7.2(13)
C150 C149 C152 F53 174.5(11)
C148 C149 C152 F57 175(3)
C150 C149 C152 F57 -3(3)
